data_4111372
loop_
_publ_author_name
'Yoshihiro Yamauchi'
'Michito Yoshizawa'
'Makoto Fujita'

_publ_contact_author 'Makoto Fujita'
_publ_contact_author_email mfujita@appchem.t.u-tokyo.ac.jp
_publ_section_title
;
 Engineering Stacks of Aromatic Rings by the Interpenetration of
 Self-Assembled Coordination Cages
;
_journal_name_full 'Journal of the American Chemical Society'
_journal_page_first 5832
_journal_page_last 5833
_journal_paper_doi 10.1021/ja077783+
_journal_volume 130
_journal_year 2008
_chemical_formula_sum 'C122 H149.5 N42 O53.25 Pd6'
_chemical_formula_weight 3690.2
_chemical_name_systematic
; 
 ? 
;
_space_group_IT_number 2
_symmetry_cell_setting triclinic
_symmetry_space_group_name_Hall '-P 1'
_symmetry_space_group_name_H-M 'P -1'
_atom_sites_solution_hydrogens geom
_atom_sites_solution_primary direct
_atom_sites_solution_secondary difmap
_audit_creation_method SHELXL-97
_cell_angle_alpha 80.3490(10)
_cell_angle_beta 70.2760(10)
_cell_angle_gamma 63.3170(10)
_cell_formula_units_Z 2
_cell_length_a 18.0961(19)
_cell_length_b 18.915(2)
_cell_length_c 26.033(3)
_cell_measurement_reflns_used 9855
_cell_measurement_temperature 80(2)
_cell_measurement_theta_max 56.72
_cell_measurement_theta_min 4.41
_cell_volume 7493.3(14)
_computing_cell_refinement 'Bruker SMART'
_computing_data_collection 'Bruker SMART'
_computing_data_reduction 'Bruker SAINT'
_computing_molecular_graphics 'Bruker SHELXTL'
_computing_publication_material 'Bruker SHELXTL'
_computing_structure_refinement 'SHELXL-97 (Sheldrick, 1997)'
_computing_structure_solution 'SHELXS-97 (Sheldrick, 1990)'
_diffrn_ambient_temperature 80(2)
_diffrn_measured_fraction_theta_full 0.903
_diffrn_measured_fraction_theta_max 0.903
_diffrn_radiation_monochromator graphite
_diffrn_radiation_source 'fine-focus sealed tube'
_diffrn_radiation_type MoK\a
_diffrn_radiation_wavelength 0.71073
_diffrn_reflns_av_R_equivalents 0.0280
_diffrn_reflns_av_sigmaI/netI 0.0429
_diffrn_reflns_limit_h_max 24
_diffrn_reflns_limit_h_min -23
_diffrn_reflns_limit_k_max 25
_diffrn_reflns_limit_k_min -24
_diffrn_reflns_limit_l_max 35
_diffrn_reflns_limit_l_min -35
_diffrn_reflns_number 86768
_diffrn_reflns_theta_full 28.82
_diffrn_reflns_theta_max 28.82
_diffrn_reflns_theta_min 2.03
_exptl_absorpt_coefficient_mu 0.806
_exptl_absorpt_correction_T_max 0.9608
_exptl_absorpt_correction_T_min 0.8555
_exptl_crystal_colour orange
_exptl_crystal_density_diffrn 1.623
_exptl_crystal_description plate
_exptl_crystal_F_000 3688
_exptl_crystal_size_max 0.20
_exptl_crystal_size_mid 0.20
_exptl_crystal_size_min 0.05
_refine_diff_density_max 1.991
_refine_diff_density_min -2.301
_refine_diff_density_rms 0.111
_refine_ls_extinction_method none
_refine_ls_goodness_of_fit_ref 1.039
_refine_ls_hydrogen_treatment mixed
_refine_ls_matrix_type full
_refine_ls_number_parameters 2395
_refine_ls_number_reflns 35382
_refine_ls_number_restraints 3986
_refine_ls_restrained_S_all 1.002
_refine_ls_R_factor_all 0.0742
_refine_ls_R_factor_gt 0.0463
_refine_ls_shift/su_max 0.037
_refine_ls_shift/su_mean 0.001
_refine_ls_structure_factor_coef Fsqd
_refine_ls_weighting_details 'calc w=1/[\s^2^(Fo^2^)+(0.0450P)^2^+25.1990P] where P=(Fo^2^+2Fc^2^)/3'
_refine_ls_weighting_scheme calc
_refine_ls_wR_factor_gt 0.1079
_refine_ls_wR_factor_ref 0.1232
_reflns_number_gt 26204
_reflns_number_total 35382
_reflns_threshold_expression >2sigma(I)
_cod_data_source_file ja077783-file004.cif
_cod_data_source_block p-1
_cod_original_cell_volume 7493.4(14)
_cod_database_code 4111372

loop_
_symmetry_equiv_pos_as_xyz
'x, y, z'
'-x, -y, -z'

loop_
_atom_site_label
_atom_site_type_symbol
_atom_site_fract_x
_atom_site_fract_y
_atom_site_fract_z
_atom_site_U_iso_or_equiv
_atom_site_adp_type
_atom_site_occupancy
_atom_site_symmetry_multiplicity
_atom_site_calc_flag
_atom_site_refinement_flags
_atom_site_disorder_assembly
_atom_site_disorder_group
Pd1 Pd -0.337209(17) 1.400157(15) 1.190225(11) 0.01734(6) Uani 1 1 d . . .
Pd2 Pd -0.36881(2) 0.765733(17) 1.050830(12) 0.02299(7) Uani 1 1 d . . .
Pd3 Pd 0.195103(19) 0.674561(17) 1.275063(13) 0.02548(7) Uani 1 1 d . . .
Pd4 Pd 0.318582(19) 1.422201(16) 0.589848(12) 0.02183(7) Uani 1 1 d . . .
Pd5 Pd 0.193516(19) 0.874039(17) 0.458684(12) 0.02241(7) Uani 1 1 d . . .
Pd6 Pd 0.81859(2) 0.72036(2) 0.688146(17) 0.03840(9) Uani 1 1 d . . .
N1A N -0.30339(19) 1.28173(17) 1.18967(12) 0.0182(6) Uani 1 1 d . . .
N2A N -0.3315(2) 0.82001(18) 1.09136(12) 0.0212(6) Uani 1 1 d . . .
N3A N 0.0792(2) 0.75152(18) 1.26398(13) 0.0235(7) Uani 1 1 d . A .
N4A N -0.16454(19) 0.87690(17) 1.18299(12) 0.0186(6) Uani 1 1 d . . .
N5A N -0.15551(19) 0.98794(17) 1.20674(12) 0.0180(6) Uani 1 1 d . . .
N6A N -0.26224(19) 1.00680(17) 1.16519(12) 0.0183(6) Uani 1 1 d . . .
C1A C -0.2392(2) 1.2312(2) 1.21032(15) 0.0207(7) Uani 1 1 d . . .
H1AA H -0.2120 1.2516 1.2256 0.025 Uiso 1 1 calc R . .
C2A C -0.2118(2) 1.1505(2) 1.20989(14) 0.0191(7) Uani 1 1 d . . .
H2AA H -0.1660 1.1158 1.2244 0.023 Uiso 1 1 calc R . .
C3A C -0.3186(2) 1.1730(2) 1.16723(14) 0.0189(7) Uani 1 1 d . . .
H3AA H -0.3473 1.1541 1.1521 0.023 Uiso 1 1 calc R . .
C4A C -0.3428(2) 1.2531(2) 1.16870(15) 0.0201(7) Uani 1 1 d . . .
H4AA H -0.3885 1.2891 1.1545 0.024 Uiso 1 1 calc R . .
C5A C -0.2516(2) 1.1202(2) 1.18814(13) 0.0169(7) Uani 1 1 d . . .
C6A C -0.3677(2) 0.8990(2) 1.09582(16) 0.0242(8) Uani 1 1 d . . .
H6AA H -0.4151 0.9301 1.0818 0.029 Uiso 1 1 calc R . .
C7A C -0.3380(2) 0.9366(2) 1.12024(16) 0.0247(8) Uani 1 1 d . . .
H7AA H -0.3648 0.9926 1.1227 0.030 Uiso 1 1 calc R . .
C8A C -0.2694(2) 0.8919(2) 1.14086(15) 0.0202(7) Uani 1 1 d . . .
C9A C -0.2335(3) 0.8093(2) 1.13756(16) 0.0253(8) Uani 1 1 d . . .
H9AA H -0.1873 0.7766 1.1523 0.030 Uiso 1 1 calc R . .
C10A C -0.2663(3) 0.7762(2) 1.11270(16) 0.0251(8) Uani 1 1 d . . .
H10A H -0.2418 0.7202 1.1106 0.030 Uiso 1 1 calc R . .
C11A C 0.0375(2) 0.7238(2) 1.24473(17) 0.0256(8) Uani 1 1 d . . .
H11A H 0.0554 0.6683 1.2447 0.031 Uiso 1 1 calc R A .
C12A C -0.0309(2) 0.7741(2) 1.22498(16) 0.0251(8) Uani 1 1 d . A .
H12A H -0.0594 0.7534 1.2112 0.030 Uiso 1 1 calc R . .
C13A C -0.0576(2) 0.8558(2) 1.22562(14) 0.0180(7) Uani 1 1 d . . .
C14A C -0.0151(2) 0.8836(2) 1.24637(15) 0.0215(7) Uani 1 1 d . A .
H14A H -0.0324 0.9389 1.2476 0.026 Uiso 1 1 calc R . .
C15A C 0.0530(2) 0.8300(2) 1.26533(16) 0.0236(8) Uani 1 1 d . . .
H15A H 0.0822 0.8493 1.2797 0.028 Uiso 1 1 calc R A .
C16A C -0.2217(2) 1.0330(2) 1.18643(14) 0.0176(7) Uani 1 1 d . . .
C17A C -0.2302(2) 0.9277(2) 1.16441(14) 0.0179(7) Uani 1 1 d . . .
C18A C -0.1300(2) 0.9101(2) 1.20382(14) 0.0175(7) Uani 1 1 d . A .
N1B N 0.3589(2) 1.30536(18) 0.58246(12) 0.0210(6) Uani 1 1 d . . .
N2B N 0.2812(2) 0.89733(19) 0.47521(13) 0.0236(7) Uani 1 1 d . . .
N3B N 0.7398(2) 0.7786(2) 0.64096(14) 0.0285(7) Uani 1 1 d . . .
N4B N 0.4898(2) 0.90480(18) 0.56066(12) 0.0203(6) Uani 1 1 d . . .
N5B N 0.5059(2) 1.01029(18) 0.58727(12) 0.0205(6) Uani 1 1 d . . .
N6B N 0.39393(19) 1.03852(18) 0.54931(12) 0.0197(6) Uani 1 1 d . . .
C1B C 0.4237(2) 1.2528(2) 0.60183(14) 0.0213(7) Uani 1 1 d . . .
H1BA H 0.4512 1.2716 0.6181 0.026 Uiso 1 1 calc R . .
C2B C 0.4515(2) 1.1723(2) 0.59879(14) 0.0211(7) Uani 1 1 d . . .
H2BA H 0.4977 1.1358 0.6125 0.025 Uiso 1 1 calc R . .
C3B C 0.4102(2) 1.1456(2) 0.57523(14) 0.0202(7) Uani 1 1 d . . .
C4B C 0.3432(2) 1.2008(2) 0.55558(15) 0.0239(8) Uani 1 1 d . . .
H4BA H 0.3143 1.1837 0.5393 0.029 Uiso 1 1 calc R . .
C5B C 0.3187(3) 1.2801(2) 0.55971(16) 0.0250(8) Uani 1 1 d . . .
H5BA H 0.2727 1.3177 0.5463 0.030 Uiso 1 1 calc R . .
C6B C 0.2604(3) 0.9735(2) 0.48178(16) 0.0259(8) Uani 1 1 d . . .
H6BA H 0.2135 1.0135 0.4702 0.031 Uiso 1 1 calc R . .
C7B C 0.3051(3) 0.9953(2) 0.50475(15) 0.0243(8) Uani 1 1 d . . .
H7BA H 0.2890 1.0496 0.5093 0.029 Uiso 1 1 calc R . .
C8B C 0.3740(2) 0.9368(2) 0.52123(14) 0.0205(7) Uani 1 1 d . . .
C9B C 0.3958(2) 0.8581(2) 0.51431(15) 0.0234(8) Uani 1 1 d . . .
H9BA H 0.4426 0.8171 0.5254 0.028 Uiso 1 1 calc R . .
C10B C 0.3482(2) 0.8401(2) 0.49091(16) 0.0259(8) Uani 1 1 d . . .
H10B H 0.3632 0.7863 0.4858 0.031 Uiso 1 1 calc R . .
C11B C 0.7014(3) 0.7489(3) 0.62010(19) 0.0338(10) Uani 1 1 d . . .
H11B H 0.7209 0.6931 0.6203 0.041 Uiso 1 1 calc R . .
C12B C 0.6348(3) 0.7964(2) 0.59845(17) 0.0289(9) Uani 1 1 d . . .
H12B H 0.6095 0.7738 0.5833 0.035 Uiso 1 1 calc R . .
C13B C 0.6053(2) 0.8775(2) 0.59919(15) 0.0222(8) Uani 1 1 d . . .
C14B C 0.6471(3) 0.9081(2) 0.61893(17) 0.0286(9) Uani 1 1 d . . .
H14B H 0.6293 0.9636 0.6187 0.034 Uiso 1 1 calc R . .
C15B C 0.7142(3) 0.8572(2) 0.63881(18) 0.0305(9) Uani 1 1 d . . .
H15B H 0.7436 0.8782 0.6515 0.037 Uiso 1 1 calc R . .
C16B C 0.4381(2) 1.0600(2) 0.57076(14) 0.0193(7) Uani 1 1 d . . .
C17B C 0.4222(2) 0.9605(2) 0.54559(14) 0.0193(7) Uani 1 1 d . . .
C18B C 0.5294(2) 0.9335(2) 0.58095(14) 0.0192(7) Uani 1 1 d . . .
N1C N -0.2615(2) 1.39759(17) 1.11163(12) 0.0213(6) Uani 1 1 d . . .
N2C N 0.2293(2) 1.41830(18) 0.66142(13) 0.0223(7) Uani 1 1 d . . .
N1D N 0.2476(2) 0.6905(2) 1.19437(15) 0.0309(8) Uani 1 1 d . A .
N2D N 0.7134(2) 0.7303(2) 0.75275(16) 0.0373(9) Uani 1 1 d . . .
N1E N -0.2775(2) 0.7711(2) 0.98171(14) 0.0352(9) Uani 1 1 d . . .
N2E N 0.1517(2) 0.85507(19) 0.53978(14) 0.0245(7) Uani 1 1 d . . .
C1C C -0.2940(3) 1.4182(3) 1.06969(16) 0.0305(9) Uani 1 1 d . . .
H1CA H -0.3541 1.4331 1.0765 0.037 Uiso 1 1 calc R . .
C2C C -0.2429(3) 1.4185(3) 1.01652(18) 0.0378(10) Uani 1 1 d . . .
H2CA H -0.2677 1.4330 0.9874 0.045 Uiso 1 1 calc R . .
C3C C -0.1556(3) 1.3975(2) 1.00582(16) 0.0287(9) Uani 1 1 d . . .
C4C C -0.1222(3) 1.3772(3) 1.04998(17) 0.0317(9) Uani 1 1 d . . .
H4CA H -0.0627 1.3635 1.0443 0.038 Uiso 1 1 calc R . .
C5C C -0.1763(3) 1.3773(2) 1.10179(16) 0.0276(8) Uani 1 1 d . . .
H5CA H -0.1531 1.3626 1.1317 0.033 Uiso 1 1 calc R . .
C6C C 0.2526(3) 1.3991(2) 0.70725(16) 0.0273(8) Uani 1 1 d . . .
H6CA H 0.3096 1.3901 0.7052 0.033 Uiso 1 1 calc R . .
C7C C 0.1977(3) 1.3920(2) 0.75694(17) 0.0300(9) Uani 1 1 d . . .
H7CA H 0.2164 1.3786 0.7887 0.036 Uiso 1 1 calc R . .
C8C C 0.1143(3) 1.4046(2) 0.76055(16) 0.0251(8) Uani 1 1 d . . .
C9C C 0.0903(3) 1.4235(3) 0.71295(17) 0.0320(9) Uani 1 1 d . . .
H9CA H 0.0342 1.4315 0.7137 0.038 Uiso 1 1 calc R . .
C10C C 0.1489(3) 1.4304(2) 0.66465(17) 0.0292(9) Uani 1 1 d . . .
H10C H 0.1318 1.4443 0.6323 0.035 Uiso 1 1 calc R . .
C11C C -0.1000(3) 1.3974(3) 0.95157(17) 0.0327(9) Uani 1 1 d . . .
C12C C -0.0503(3) 1.3956(3) 0.90698(17) 0.0323(9) Uani 1 1 d . . .
C13C C 0.0559(3) 1.3981(2) 0.81230(16) 0.0281(9) Uani 1 1 d . . .
C14C C 0.0064(3) 1.3954(2) 0.85608(17) 0.0306(9) Uani 1 1 d . . .
C1D C 0.2490(3) 0.7600(3) 1.17400(19) 0.0366(10) Uani 1 1 d . . .
H1DA H 0.2282 0.8014 1.1985 0.044 Uiso 1 1 calc R A .
C2D C 0.2793(3) 0.7738(3) 1.1191(2) 0.0396(11) Uani 1 1 d . A .
H2DA H 0.2782 0.8241 1.1059 0.048 Uiso 1 1 calc R . .
C3D C 0.3118(3) 0.7124(3) 1.08303(18) 0.0370(10) Uani 1 1 d . . .
C4D C 0.3086(3) 0.6413(3) 1.1043(2) 0.0431(12) Uani 1 1 d . A .
H4DA H 0.3284 0.5991 1.0806 0.052 Uiso 1 1 calc R . .
C5D C 0.2767(3) 0.6320(3) 1.15986(19) 0.0397(11) Uani 1 1 d . . .
H5DA H 0.2752 0.5829 1.1741 0.048 Uiso 1 1 calc R A .
C6D C 0.6762(3) 0.6805(3) 0.7582(2) 0.0398(11) Uani 1 1 d . . .
H6DA H 0.6987 0.6426 0.7308 0.048 Uiso 1 1 calc R . .
C7D C 0.6067(3) 0.6827(3) 0.8023(2) 0.0371(10) Uani 1 1 d . . .
H7DA H 0.5816 0.6471 0.8050 0.044 Uiso 1 1 calc R . .
C8D C 0.5736(3) 0.7379(3) 0.84273(18) 0.0340(10) Uani 1 1 d . A .
C9D C 0.6117(4) 0.7902(3) 0.8362(2) 0.0437(12) Uani 1 1 d . . .
H9DA H 0.5898 0.8293 0.8627 0.052 Uiso 1 1 calc R . .
C10D C 0.6807(4) 0.7843(3) 0.7914(2) 0.0446(12) Uani 1 1 d . . .
H10D H 0.7066 0.8197 0.7875 0.053 Uiso 1 1 calc R . .
C11D C 0.3527(3) 0.7223(3) 1.0265(2) 0.0420(11) Uani 1 1 d . A .
C12D C 0.3956(3) 0.7299(3) 0.9814(2) 0.0408(11) Uani 1 1 d . . .
C13D C 0.5050(3) 0.7392(3) 0.8905(2) 0.0362(10) Uani 1 1 d . . .
C14D C 0.4511(3) 0.7363(3) 0.93189(19) 0.0365(10) Uani 1 1 d . A .
C1E C -0.2015(3) 0.7077(3) 0.96876(19) 0.0514(15) Uani 1 1 d . . .
H1EA H -0.1939 0.6616 0.9914 0.062 Uiso 1 1 calc R . .
C2E C -0.1339(3) 0.7068(3) 0.9239(2) 0.0552(16) Uani 1 1 d . . .
H2EA H -0.0807 0.6607 0.9156 0.066 Uiso 1 1 calc R . .
C3E C -0.1447(3) 0.7740(3) 0.89084(19) 0.0439(12) Uani 1 1 d . . .
C4E C -0.2246(3) 0.8395(3) 0.9040(2) 0.0460(12) Uani 1 1 d . . .
H4EA H -0.2342 0.8860 0.8816 0.055 Uiso 1 1 calc R . .
C5E C -0.2896(3) 0.8362(3) 0.94980(19) 0.0405(11) Uani 1 1 d . . .
H5EA H -0.3439 0.8810 0.9589 0.049 Uiso 1 1 calc R . .
C6E C 0.0999(3) 0.9160(2) 0.57397(17) 0.0277(8) Uani 1 1 d . . .
H6EA H 0.0817 0.9684 0.5592 0.033 Uiso 1 1 calc R . .
C7E C 0.0723(3) 0.9051(3) 0.62942(17) 0.0306(9) Uani 1 1 d . . .
H7EA H 0.0354 0.9492 0.6526 0.037 Uiso 1 1 calc R . .
C8E C 0.0993(3) 0.8282(3) 0.65148(18) 0.0320(9) Uani 1 1 d . . .
C9E C 0.1553(3) 0.7657(3) 0.6156(2) 0.0416(11) Uani 1 1 d . . .
H9EA H 0.1766 0.7128 0.6291 0.050 Uiso 1 1 calc R . .
C10E C 0.1791(3) 0.7815(3) 0.56081(19) 0.0364(10) Uani 1 1 d . . .
H10E H 0.2166 0.7385 0.5367 0.044 Uiso 1 1 calc R . .
C11E C -0.0767(3) 0.7776(3) 0.8437(2) 0.0468(13) Uani 1 1 d . . .
C12E C -0.0253(3) 0.7872(3) 0.8028(2) 0.0451(12) Uani 1 1 d . . .
C13E C 0.0645(3) 0.8131(3) 0.70793(19) 0.0378(11) Uani 1 1 d . . .
C14E C 0.0264(3) 0.8005(3) 0.7533(2) 0.0439(12) Uani 1 1 d . . .
N1 N -0.4102(2) 1.40882(18) 1.26993(12) 0.0212(6) Uani 1 1 d D . .
H1A H -0.4495 1.3881 1.2749 0.025 Uiso 1 1 calc R . .
H1B H -0.3752 1.3806 1.2917 0.025 Uiso 1 1 calc R . .
C1 C -0.4570(2) 1.4937(2) 1.28537(16) 0.0245(8) Uani 1 1 d D . .
H1C H -0.4713 1.4982 1.3253 0.029 Uiso 1 1 calc R . .
H1D H -0.5116 1.5190 1.2754 0.029 Uiso 1 1 calc R . .
C2 C -0.3990(2) 1.5341(2) 1.25535(15) 0.0240(8) Uani 1 1 d D . .
H2C H -0.4304 1.5918 1.2614 0.029 Uiso 1 1 calc R . .
H2D H -0.3474 1.5133 1.2683 0.029 Uiso 1 1 calc R . .
N2 N -0.3727(2) 1.51746(17) 1.19635(13) 0.0222(6) Uani 1 1 d D . .
H2A H -0.3271 1.5301 1.1772 0.027 Uiso 1 1 calc R . .
H2B H -0.4182 1.5471 1.1823 0.027 Uiso 1 1 calc R . .
N3 N -0.4547(2) 0.7482(2) 1.11933(14) 0.0301(8) Uani 1 1 d . . .
H3C H -0.4256 0.7148 1.1430 0.036 Uiso 1 1 calc R . .
H3D H -0.4920 0.7957 1.1364 0.036 Uiso 1 1 calc R . .
N4 N -0.4117(3) 0.7106(2) 1.01492(16) 0.0433(10) Uani 1 1 d . . .
H4C H -0.4540 0.7473 1.0002 0.052 Uiso 1 1 calc R . .
H4D H -0.3668 0.6788 0.9874 0.052 Uiso 1 1 calc R . .
N9 N 0.2310(2) 0.8948(2) 0.37727(14) 0.0315(8) Uani 1 1 d . . .
H9C H 0.2092 0.9483 0.3698 0.038 Uiso 1 1 calc R . .
H9D H 0.2905 0.8739 0.3640 0.038 Uiso 1 1 calc R . .
N10 N 0.1020(2) 0.8552(2) 0.44261(15) 0.0327(8) Uani 1 1 d . . .
H10H H 0.1126 0.8026 0.4484 0.039 Uiso 1 1 calc R . .
H10I H 0.0482 0.8846 0.4655 0.039 Uiso 1 1 calc R . .
N11 N 0.9287(3) 0.7050(3) 0.6266(2) 0.0528(12) Uani 1 1 d . . .
H11E H 0.9406 0.6668 0.6035 0.063 Uiso 1 1 calc R . .
H11F H 0.9218 0.7515 0.6069 0.063 Uiso 1 1 calc R . .
N12 N 0.8964(3) 0.6769(5) 0.7362(3) 0.105(3) Uani 1 1 d . . .
H12C H 0.8884 0.7169 0.7561 0.126 Uiso 1 1 calc R . .
H12D H 0.8834 0.6395 0.7600 0.126 Uiso 1 1 calc R . .
C3 C -0.5052(3) 0.7135(3) 1.1061(2) 0.0417(12) Uani 1 1 d . . .
H3A H -0.5570 0.7561 1.0975 0.050 Uiso 1 1 calc R . .
H3B H -0.5245 0.6820 1.1376 0.050 Uiso 1 1 calc R . .
C4 C -0.4475(4) 0.6619(3) 1.0579(2) 0.0477(13) Uani 1 1 d . . .
H4A H -0.4000 0.6152 1.0679 0.057 Uiso 1 1 calc R . .
H4B H -0.4808 0.6434 1.0446 0.057 Uiso 1 1 calc R . .
N7 N 0.2821(2) 1.54040(19) 0.59132(14) 0.0291(7) Uani 1 1 d D . .
H7A H 0.2347 1.5679 0.5788 0.035 Uiso 1 1 calc R . .
H7B H 0.2677 1.5557 0.6264 0.035 Uiso 1 1 calc R . .
C7 C 0.3560(3) 1.5573(2) 0.55580(18) 0.0330(10) Uani 1 1 d D . .
H7C H 0.4011 1.5408 0.5743 0.040 Uiso 1 1 calc R . .
H7D H 0.3364 1.6146 0.5469 0.040 Uiso 1 1 calc R . .
C8 C 0.3916(3) 1.5103(2) 0.50428(17) 0.0305(9) Uani 1 1 d D . .
H8C H 0.3482 1.5302 0.4841 0.037 Uiso 1 1 calc R . .
H8D H 0.4446 1.5155 0.4802 0.037 Uiso 1 1 calc R . .
N8 N 0.4118(2) 1.42636(18) 0.52119(13) 0.0275(7) Uani 1 1 d D . .
H8A H 0.4649 1.4026 0.5276 0.033 Uiso 1 1 calc R . .
H8B H 0.4142 1.3995 0.4939 0.033 Uiso 1 1 calc R . .
N5 N 0.1471(13) 0.6509(15) 1.3574(13) 0.031(4) Uani 0.50 1 d PDU A 1
H5A H 0.1084 0.6974 1.3754 0.037 Uiso 0.50 1 calc PR A 1
H5B H 0.1188 0.6193 1.3616 0.037 Uiso 0.50 1 calc PR A 1
C5 C 0.2215(8) 0.6100(10) 1.3801(5) 0.092(5) Uani 0.50 1 d PDU A 1
H5C H 0.2338 0.6497 1.3918 0.110 Uiso 0.50 1 calc PR A 1
H5D H 0.2066 0.5776 1.4124 0.110 Uiso 0.50 1 calc PR A 1
C6 C 0.2995(12) 0.5585(14) 1.3386(10) 0.046(4) Uani 0.50 1 d PDU A 1
H6A H 0.3517 0.5476 1.3488 0.055 Uiso 0.50 1 calc PR A 1
H6B H 0.2970 0.5074 1.3383 0.055 Uiso 0.50 1 calc PR A 1
N6 N 0.307(2) 0.595(2) 1.2834(9) 0.030(4) Uani 0.50 1 d PDU A 1
H6C H 0.3305 0.5561 1.2582 0.036 Uiso 0.50 1 calc PR A 1
H6D H 0.3443 0.6187 1.2761 0.036 Uiso 0.50 1 calc PR A 1
N5X N 0.1504(12) 0.6468(15) 1.3515(13) 0.032(5) Uani 0.50 1 d PDU A 2
H5XA H 0.1438 0.6832 1.3741 0.038 Uiso 0.50 1 calc PR A 2
H5XB H 0.0972 0.6469 1.3577 0.038 Uiso 0.50 1 calc PR A 2
C5X C 0.2133(5) 0.5666(4) 1.3632(4) 0.0268(17) Uani 0.50 1 d PDU A 2
H5XC H 0.2155 0.5258 1.3426 0.032 Uiso 0.50 1 calc PR A 2
H5XD H 0.1977 0.5532 1.4026 0.032 Uiso 0.50 1 calc PR A 2
C6X C 0.3007(10) 0.5730(13) 1.3439(9) 0.043(5) Uani 0.50 1 d PDU A 2
H6XA H 0.2996 0.6093 1.3678 0.051 Uiso 0.50 1 calc PR A 2
H6XB H 0.3482 0.5203 1.3462 0.051 Uiso 0.50 1 calc PR A 2
N6X N 0.3160(19) 0.604(2) 1.2867(8) 0.027(4) Uani 0.50 1 d PDU A 2
H6XC H 0.3465 0.5622 1.2628 0.032 Uiso 0.50 1 calc PR A 2
H6XD H 0.3475 0.6327 1.2807 0.032 Uiso 0.50 1 calc PR A 2
O1WX O 0.2090(5) 0.6937(4) 0.4357(4) 0.060(2) Uani 0.50 1 d P B 2
C9 C 0.1971(3) 0.8565(3) 0.35147(19) 0.0418(11) Uani 1 1 d . . .
H9A H 0.2309 0.7983 0.3515 0.050 Uiso 1 1 calc R . .
H9B H 0.2010 0.8756 0.3133 0.050 Uiso 1 1 calc R . .
C10 C 0.1040(3) 0.8783(3) 0.3848(2) 0.0459(12) Uani 1 1 d . . .
H10F H 0.0691 0.9360 0.3817 0.055 Uiso 1 1 calc R . .
H10G H 0.0794 0.8501 0.3714 0.055 Uiso 1 1 calc R . .
C11 C 1.0011(4) 0.6804(6) 0.6498(4) 0.124(4) Uani 1 1 d . . .
H11C H 1.0552 0.6440 0.6245 0.149 Uiso 1 1 calc R . .
H11D H 1.0089 0.7275 0.6538 0.149 Uiso 1 1 calc R . .
C12 C 0.9852(4) 0.6416(5) 0.7021(3) 0.086(2) Uani 1 1 d . . .
H12E H 1.0232 0.6426 0.7216 0.103 Uiso 1 1 calc R . .
H12F H 1.0012 0.5855 0.6964 0.103 Uiso 1 1 calc R . .
C1P C -0.1310(6) 0.8466(7) 1.0080(4) 0.0469(17) Uani 0.510(3) 1 d PDU C 1
H1PA H -0.1445 0.8114 0.9947 0.056 Uiso 0.510(3) 1 calc PR C 1
C2P C -0.0617(7) 0.8129(8) 1.0319(4) 0.053(2) Uani 0.510(3) 1 d PDU C 1
H2PA H -0.0293 0.7575 1.0355 0.064 Uiso 0.510(3) 1 calc PR C 1
C3P C -0.0461(6) 0.8702(7) 1.0496(3) 0.0420(14) Uani 0.510(3) 1 d PDU C 1
C4P C 0.0271(6) 0.8337(8) 1.0744(4) 0.0446(17) Uani 0.510(3) 1 d PDU C 1
H4PA H 0.0603 0.7784 1.0777 0.053 Uiso 0.510(3) 1 calc PR C 1
C5P C 0.0400(8) 0.8939(8) 1.0923(5) 0.0483(18) Uani 0.510(3) 1 d PDU C 1
H5PA H 0.0838 0.8761 1.1098 0.058 Uiso 0.510(3) 1 calc PR C 1
C6P C 0.0002(7) 0.9669(8) 1.0875(4) 0.0488(15) Uani 0.510(3) 1 d PDU C 1
C7P C 0.0168(11) 1.0214(10) 1.1046(8) 0.056(2) Uani 0.510(3) 1 d PDU C 1
H7PA H 0.0616 1.0026 1.1214 0.067 Uiso 0.510(3) 1 calc PR C 1
C8P C -0.0259(8) 1.0980(9) 1.0992(5) 0.0580(19) Uani 0.510(3) 1 d PDU C 1
H8PA H -0.0072 1.1294 1.1121 0.070 Uiso 0.510(3) 1 calc PR C 1
C9P C -0.0976(9) 1.1421(9) 1.0764(5) 0.058(2) Uani 0.510(3) 1 d PDU C 1
H9PA H -0.1257 1.1981 1.0735 0.069 Uiso 0.510(3) 1 calc PR C 1
C10P C -0.1202(9) 1.0849(8) 1.0581(6) 0.0490(16) Uani 0.510(3) 1 d PDU C 1
C11P C -0.1888(12) 1.1133(10) 1.0359(8) 0.0459(18) Uani 0.510(3) 1 d PDU C 1
H11K H -0.2204 1.1689 1.0325 0.055 Uiso 0.510(3) 1 calc PR C 1
C12P C -0.2108(7) 1.0663(7) 1.0197(5) 0.0408(18) Uani 0.510(3) 1 d PDU C 1
H12K H -0.2599 1.0892 1.0066 0.049 Uiso 0.510(3) 1 calc PR C 1
C13P C -0.1655(6) 0.9821(6) 1.0206(4) 0.0379(13) Uani 0.510(3) 1 d PDU C 1
C14P C -0.1805(7) 0.9284(7) 1.0028(4) 0.0447(16) Uani 0.510(3) 1 d PDU C 1
H14G H -0.2255 0.9461 0.9863 0.054 Uiso 0.510(3) 1 calc PR C 1
C15P C -0.0929(10) 0.9485(7) 1.0452(7) 0.0397(13) Uani 0.510(3) 1 d PDU C 1
C16P C -0.0738(7) 1.0036(8) 1.0620(4) 0.0427(13) Uani 0.510(3) 1 d PDU C 1
C1Q C -0.2186(9) 0.9675(9) 0.9870(6) 0.0469(17) Uani 0.294(4) 1 d PDU D 2
H1QA H -0.2561 0.9703 0.9678 0.056 Uiso 0.294(4) 1 calc PR D 2
C2Q C -0.1632(9) 0.8977(11) 1.0005(5) 0.053(2) Uani 0.294(4) 1 d PDU D 2
H2QA H -0.1620 0.8501 0.9921 0.064 Uiso 0.294(4) 1 calc PR D 2
C3Q C -0.1068(8) 0.8954(8) 1.0270(5) 0.0420(14) Uani 0.294(4) 1 d PDU D 2
C4Q C -0.0464(11) 0.8233(11) 1.0422(8) 0.0446(17) Uani 0.294(4) 1 d PDU D 2
H4QA H -0.0456 0.7761 1.0334 0.053 Uiso 0.294(4) 1 calc PR D 2
C5Q C 0.0088(11) 0.8151(10) 1.0672(7) 0.0483(18) Uani 0.294(4) 1 d PDU D 2
H5QA H 0.0471 0.7638 1.0759 0.058 Uiso 0.294(4) 1 calc PR D 2
C6Q C 0.0113(11) 0.8847(10) 1.0815(7) 0.0488(15) Uani 0.294(4) 1 d PDU D 2
C7Q C 0.0651(12) 0.8854(12) 1.1077(7) 0.056(2) Uani 0.294(4) 1 d PDU D 2
H7QA H 0.1058 0.8369 1.1181 0.067 Uiso 0.294(4) 1 calc PR D 2
C8Q C 0.0605(11) 0.9571(11) 1.1192(7) 0.0580(19) Uani 0.294(4) 1 d PDU D 2
H8QA H 0.0990 0.9538 1.1378 0.070 Uiso 0.294(4) 1 calc PR D 2
C9Q C 0.0064(19) 1.0318(13) 1.1065(14) 0.058(2) Uani 0.294(4) 1 d PDU D 2
H9QA H 0.0059 1.0787 1.1154 0.069 Uiso 0.294(4) 1 calc PR D 2
C10Q C -0.0491(10) 1.0315(9) 1.0785(7) 0.0490(16) Uani 0.294(4) 1 d PDU D 2
C11Q C -0.1089(12) 1.1067(11) 1.0637(8) 0.0459(18) Uani 0.294(4) 1 d PDU D 2
H11G H -0.1092 1.1540 1.0717 0.055 Uiso 0.294(4) 1 calc PR D 2
C12Q C -0.1656(12) 1.1109(10) 1.0382(9) 0.0408(18) Uani 0.294(4) 1 d PDU D 2
H12G H -0.2045 1.1609 1.0281 0.049 Uiso 0.294(4) 1 calc PR D 2
C13Q C -0.1661(9) 1.0393(8) 1.0267(6) 0.0379(13) Uani 0.294(4) 1 d PDU D 2
C14Q C -0.2212(10) 1.0372(9) 1.0014(6) 0.0447(16) Uani 0.294(4) 1 d PDU D 2
H14C H -0.2638 1.0863 0.9932 0.054 Uiso 0.294(4) 1 calc PR D 2
C15Q C -0.1050(16) 0.9646(10) 1.0398(12) 0.0397(13) Uani 0.294(4) 1 d PDU D 2
C16Q C -0.0481(10) 0.9613(10) 1.0672(7) 0.0427(13) Uani 0.294(4) 1 d PDU D 2
C1R C -0.0893(14) 0.8329(13) 1.0267(9) 0.0469(17) Uani 0.197(4) 1 d PDU E 3
H1RA H -0.0951 0.7896 1.0172 0.056 Uiso 0.197(4) 1 calc PR E 3
C2R C -0.1408(14) 0.9062(13) 1.0161(8) 0.053(2) Uani 0.197(4) 1 d PDU E 3
H2RA H -0.1822 0.9129 0.9988 0.064 Uiso 0.197(4) 1 calc PR E 3
C3R C -0.1390(12) 0.9739(11) 1.0282(7) 0.0420(14) Uani 0.197(4) 1 d PDU E 3
C4R C -0.1915(18) 1.0535(13) 1.0169(14) 0.0446(17) Uani 0.197(4) 1 d PDU E 3
H4RA H -0.2314 1.0624 0.9978 0.053 Uiso 0.197(4) 1 calc PR E 3
C5R C -0.189(3) 1.1164(15) 1.031(2) 0.0483(18) Uani 0.197(4) 1 d PDU E 3
H5RA H -0.2305 1.1679 1.0254 0.058 Uiso 0.197(4) 1 calc PR E 3
C6R C -0.124(2) 1.1075(12) 1.0554(15) 0.0488(15) Uani 0.197(4) 1 d PDU E 3
C7R C -0.1148(19) 1.1695(14) 1.0701(13) 0.056(2) Uani 0.197(4) 1 d PDU E 3
H7RA H -0.1497 1.2228 1.0623 0.067 Uiso 0.197(4) 1 calc PR E 3
C8R C -0.0518(15) 1.1512(14) 1.0971(10) 0.0580(19) Uani 0.197(4) 1 d PDU E 3
H8RA H -0.0463 1.1940 1.1073 0.070 Uiso 0.197(4) 1 calc PR E 3
C9R C 0.0012(18) 1.0765(14) 1.1093(12) 0.058(2) Uani 0.197(4) 1 d PDU E 3
H9RA H 0.0422 1.0671 1.1277 0.069 Uiso 0.197(4) 1 calc PR E 3
C10R C -0.0079(15) 1.0132(12) 1.0930(10) 0.0490(16) Uani 0.197(4) 1 d PDU E 3
C11R C 0.0475(14) 0.9338(12) 1.1054(9) 0.0459(18) Uani 0.197(4) 1 d PDU E 3
H11H H 0.0860 0.9267 1.1252 0.055 Uiso 0.197(4) 1 calc PR E 3
C12R C 0.0475(17) 0.8683(12) 1.0902(13) 0.0408(18) Uani 0.197(4) 1 d PDU E 3
H12H H 0.0892 0.8165 1.0949 0.049 Uiso 0.197(4) 1 calc PR E 3
C13R C -0.0201(12) 0.8822(10) 1.0665(8) 0.0379(13) Uani 0.197(4) 1 d PDU E 3
C14R C -0.0250(16) 0.8182(12) 1.0523(11) 0.0447(16) Uani 0.197(4) 1 d PDU E 3
H14D H 0.0130 0.7657 1.0593 0.054 Uiso 0.197(4) 1 calc PR E 3
C15R C -0.0750(15) 0.9606(10) 1.0543(11) 0.0397(13) Uani 0.197(4) 1 d PDU E 3
C16R C -0.0712(16) 1.0280(11) 1.0688(12) 0.0427(13) Uani 0.197(4) 1 d PDU E 3
C1S C 0.2991(8) 1.1845(6) 0.7137(5) 0.0297(18) Uani 0.482(4) 1 d PDU F 1
H1SA H 0.2911 1.2356 0.7205 0.036 Uiso 0.482(4) 1 calc PR F 1
C2S C 0.2464(7) 1.1782(6) 0.6907(4) 0.0299(16) Uani 0.482(4) 1 d PDU F 1
H2SA H 0.2016 1.2245 0.6817 0.036 Uiso 0.482(4) 1 calc PR F 1
C3S C 0.2571(6) 1.1031(6) 0.6798(4) 0.0274(14) Uani 0.482(4) 1 d PDU F 1
C4S C 0.2052(8) 1.0916(6) 0.6546(5) 0.0301(16) Uani 0.482(4) 1 d PDU F 1
H4SA H 0.1623 1.1369 0.6430 0.036 Uiso 0.482(4) 1 calc PR F 1
C5S C 0.2135(8) 1.0201(6) 0.6462(7) 0.0234(16) Uani 0.482(4) 1 d PDU F 1
H5SA H 0.1747 1.0160 0.6310 0.028 Uiso 0.482(4) 1 calc PR F 1
C6S C 0.2819(10) 0.9483(7) 0.6602(8) 0.0270(15) Uani 0.482(4) 1 d PDU F 1
C7S C 0.2967(8) 0.8735(6) 0.6502(6) 0.0302(17) Uani 0.482(4) 1 d PDU F 1
H7SA H 0.2600 0.8670 0.6344 0.036 Uiso 0.482(4) 1 calc PR F 1
C8S C 0.3643(8) 0.8068(6) 0.6629(7) 0.0323(16) Uani 0.482(4) 1 d PDU F 1
H8SA H 0.3727 0.7561 0.6549 0.039 Uiso 0.482(4) 1 calc PR F 1
C9S C 0.4193(8) 0.8117(7) 0.6863(5) 0.0257(17) Uani 0.482(4) 1 d PDU F 1
H9SA H 0.4652 0.7658 0.6947 0.031 Uiso 0.482(4) 1 calc PR F 1
C10S C 0.4041(8) 0.8895(6) 0.6975(6) 0.0260(15) Uani 0.482(4) 1 d PDU F 1
C11S C 0.4594(7) 0.8996(6) 0.7218(5) 0.0276(17) Uani 0.482(4) 1 d PDU F 1
H11I H 0.5043 0.8540 0.7312 0.033 Uiso 0.482(4) 1 calc PR F 1
C12S C 0.4495(8) 0.9710(6) 0.7314(6) 0.0244(15) Uani 0.482(4) 1 d PDU F 1
H12I H 0.4881 0.9752 0.7467 0.029 Uiso 0.482(4) 1 calc PR F 1
C13S C 0.3800(6) 1.0423(5) 0.7185(4) 0.0257(13) Uani 0.482(4) 1 d PDU F 1
C14S C 0.3658(6) 1.1174(5) 0.7281(4) 0.0282(16) Uani 0.482(4) 1 d PDU F 1
H14E H 0.4016 1.1240 0.7447 0.034 Uiso 0.482(4) 1 calc PR F 1
C15S C 0.3245(14) 1.0341(6) 0.6945(12) 0.0241(9) Uani 0.482(4) 1 d PDU F 1
C16S C 0.3376(14) 0.9572(6) 0.6841(11) 0.0232(10) Uani 0.482(4) 1 d PDU F 1
C1T C 0.2240(9) 1.2042(9) 0.6862(6) 0.0297(18) Uani 0.263(3) 1 d PDU G 2
H1TA H 0.1927 1.2600 0.6838 0.036 Uiso 0.263(3) 1 calc PR G 2
C2T C 0.2010(8) 1.1575(7) 0.6677(5) 0.0299(16) Uani 0.263(3) 1 d PDU G 2
H2TA H 0.1535 1.1808 0.6530 0.036 Uiso 0.263(3) 1 calc PR G 2
C3T C 0.2451(8) 1.0755(8) 0.6697(5) 0.0274(14) Uani 0.263(3) 1 d PDU G 2
C4T C 0.2235(15) 1.0210(10) 0.6529(12) 0.0301(16) Uani 0.263(3) 1 d PDU G 2
H4TA H 0.1750 1.0412 0.6394 0.036 Uiso 0.263(3) 1 calc PR G 2
C5T C 0.2687(12) 0.9428(9) 0.6554(10) 0.0234(16) Uani 0.263(3) 1 d PDU G 2
H5TA H 0.2529 0.9098 0.6418 0.028 Uiso 0.263(3) 1 calc PR G 2
C6T C 0.3409(8) 0.9059(7) 0.6780(6) 0.0270(15) Uani 0.263(3) 1 d PDU G 2
C7T C 0.3905(11) 0.8248(9) 0.6804(8) 0.0302(17) Uani 0.263(3) 1 d PDU G 2
H7TA H 0.3770 0.7892 0.6675 0.036 Uiso 0.263(3) 1 calc PR G 2
C8T C 0.4605(10) 0.7958(9) 0.7019(7) 0.0323(16) Uani 0.263(3) 1 d PDU G 2
H8TA H 0.4941 0.7403 0.7030 0.039 Uiso 0.263(3) 1 calc PR G 2
C9T C 0.4818(9) 0.8445(7) 0.7212(6) 0.0257(17) Uani 0.263(3) 1 d PDU G 2
H9TA H 0.5279 0.8238 0.7370 0.031 Uiso 0.263(3) 1 calc PR G 2
C10T C 0.4331(10) 0.9267(8) 0.7169(7) 0.0260(15) Uani 0.263(3) 1 d PDU G 2
C11T C 0.4556(16) 0.9790(9) 0.7365(12) 0.0276(17) Uani 0.263(3) 1 d PDU G 2
H11J H 0.5015 0.9573 0.7525 0.033 Uiso 0.263(3) 1 calc PR G 2
C12T C 0.4126(8) 1.0586(8) 0.7325(5) 0.0244(15) Uani 0.263(3) 1 d PDU G 2
H12J H 0.4303 1.0920 0.7440 0.029 Uiso 0.263(3) 1 calc PR G 2
C13T C 0.3396(9) 1.0931(8) 0.7107(6) 0.0257(13) Uani 0.263(3) 1 d PDU G 2
C14T C 0.2928(13) 1.1738(10) 0.7089(10) 0.0282(16) Uani 0.263(3) 1 d PDU G 2
H14F H 0.3068 1.2082 0.7227 0.034 Uiso 0.263(3) 1 calc PR G 2
C15T C 0.316(2) 1.0419(7) 0.692(2) 0.0241(9) Uani 0.263(3) 1 d PDU G 2
C16T C 0.3631(9) 0.9587(7) 0.6960(7) 0.0232(10) Uani 0.263(3) 1 d PDU G 2
C1U C 0.2715(11) 1.1977(10) 0.7049(7) 0.0297(18) Uani 0.255(5) 1 d PDU H 3
H1UA H 0.2545 1.2520 0.7098 0.036 Uiso 0.255(5) 1 calc PR H 3
C2U C 0.3383(11) 1.1441(9) 0.7217(6) 0.0299(16) Uani 0.255(5) 1 d PDU H 3
H2UA H 0.3683 1.1601 0.7377 0.036 Uiso 0.255(5) 1 calc PR H 3
C3U C 0.3632(9) 1.0631(8) 0.7151(6) 0.0274(14) Uani 0.255(5) 1 d PDU H 3
C4U C 0.4343(12) 0.9995(10) 0.7304(8) 0.0301(16) Uani 0.255(5) 1 d PDU H 3
H4UA H 0.4686 1.0125 0.7446 0.036 Uiso 0.255(5) 1 calc PR H 3
C5U C 0.4551(13) 0.9228(11) 0.7258(9) 0.0234(16) Uani 0.255(5) 1 d PDU H 3
H5UA H 0.5000 0.8839 0.7396 0.028 Uiso 0.255(5) 1 calc PR H 3
C6U C 0.4111(16) 0.8971(11) 0.7004(12) 0.0270(15) Uani 0.255(5) 1 d PDU H 3
C7U C 0.4288(16) 0.8200(12) 0.6910(11) 0.0302(17) Uani 0.255(5) 1 d PDU H 3
H7UA H 0.4741 0.7775 0.7026 0.036 Uiso 0.255(5) 1 calc PR H 3
C8U C 0.3830(16) 0.8022(11) 0.6654(15) 0.0323(16) Uani 0.255(5) 1 d PDU H 3
H8UA H 0.4016 0.7486 0.6574 0.039 Uiso 0.255(5) 1 calc PR H 3
C9U C 0.3128(14) 0.8586(10) 0.6513(11) 0.0257(17) Uani 0.255(5) 1 d PDU H 3
H9UA H 0.2788 0.8461 0.6365 0.031 Uiso 0.255(5) 1 calc PR H 3
C10U C 0.2941(15) 0.9380(10) 0.6604(12) 0.0260(15) Uani 0.255(5) 1 d PDU H 3
C11U C 0.2226(15) 1.0002(10) 0.6440(11) 0.0276(17) Uani 0.255(5) 1 d PDU H 3
H11L H 0.1902 0.9860 0.6289 0.033 Uiso 0.255(5) 1 calc PR H 3
C12U C 0.1998(13) 1.0775(11) 0.6492(9) 0.0244(15) Uani 0.255(5) 1 d PDU H 3
H12L H 0.1533 1.1169 0.6369 0.029 Uiso 0.255(5) 1 calc PR H 3
C13U C 0.2467(12) 1.0996(10) 0.6736(8) 0.0257(13) Uani 0.255(5) 1 d PDU H 3
C14U C 0.2250(12) 1.1779(10) 0.6803(8) 0.0282(16) Uani 0.255(5) 1 d PDU H 3
H14H H 0.1788 1.2185 0.6683 0.034 Uiso 0.255(5) 1 calc PR H 3
C15U C 0.317(2) 1.0400(9) 0.691(2) 0.0241(9) Uani 0.255(5) 1 d PDU H 3
C16U C 0.340(2) 0.9589(9) 0.684(2) 0.0232(10) Uani 0.255(5) 1 d PDU H 3
N001 N 0.0723(2) 0.0968(2) 0.42755(15) 0.0318(8) Uani 1 1 d DU I 1
O001 O 0.05806(19) 0.04811(18) 0.46320(13) 0.0366(7) Uani 1 1 d DU I 1
O002 O 0.1361(2) 0.07294(19) 0.38514(13) 0.0404(8) Uani 1 1 d DU I 1
O003 O 0.0235(2) 0.16854(18) 0.43351(15) 0.0450(8) Uani 1 1 d DU I 1
N002 N 0.5727(2) 0.7508(2) 0.23618(14) 0.0300(8) Uani 1 1 d U . .
O004 O 0.5548(2) 0.7436(2) 0.28670(12) 0.0423(8) Uani 1 1 d U . .
O005 O 0.62625(18) 0.69239(17) 0.20659(12) 0.0310(6) Uani 1 1 d U . .
O006 O 0.5378(2) 0.81737(18) 0.21478(13) 0.0381(7) Uani 1 1 d U . .
N003 N 0.4482(3) 0.9149(2) 0.99208(16) 0.0472(11) Uani 1 1 d DU J 1
O007 O 0.4241(2) 0.8668(2) 1.02368(14) 0.0497(9) Uani 1 1 d DU J 1
O008 O 0.5112(3) 0.8902(3) 0.95119(15) 0.0616(11) Uani 1 1 d DU J 1
O009 O 0.4084(4) 0.9856(2) 1.0029(2) 0.121(3) Uani 1 1 d DU J 1
N004 N 0.2024(2) 0.62080(19) 0.72440(14) 0.0290(8) Uani 1 1 d DU K 1
O010 O 0.1763(2) 0.5842(2) 0.70498(14) 0.0443(8) Uani 1 1 d DU K 1
O011 O 0.2588(2) 0.6420(2) 0.69316(14) 0.0439(8) Uani 1 1 d DU K 1
O012 O 0.1741(2) 0.63590(18) 0.77368(12) 0.0411(8) Uani 1 1 d DU K 1
N005 N 0.5473(3) 0.6329(2) 0.60808(16) 0.0525(12) Uani 1 1 d DU L 1
O013 O 0.5599(2) 0.6306(2) 0.65194(15) 0.0543(10) Uani 1 1 d DU L 1
O014 O 0.4870(3) 0.6213(3) 0.60571(16) 0.0774(14) Uani 1 1 d DU L 1
O015 O 0.5966(3) 0.6490(3) 0.56454(15) 0.0730(14) Uani 1 1 d DU L 1
N006 N 0.1368(9) 0.6552(8) 0.5033(6) 0.100(4) Uani 0.50 1 d PDU M 1
O016 O 0.1359(12) 0.6032(12) 0.5388(7) 0.144(7) Uani 0.50 1 d PDU M 1
O017 O 0.0794(6) 0.6953(6) 0.4800(4) 0.081(3) Uani 0.50 1 d PDU M 1
O018 O 0.2041(9) 0.6684(7) 0.4875(8) 0.139(6) Uani 0.50 1 d PDU M 1
O06W O 0.1810(5) 0.5850(8) 0.5198(5) 0.072(3) Uani 0.50 1 d PU N 2
O07W O 0.0213(6) 0.6520(6) 0.5021(4) 0.086(3) Uani 0.50 1 d PU O 2
N008 N 0.4725(2) 0.4787(2) 0.17062(17) 0.0375(9) Uani 1 1 d D . .
O022 O 0.4748(2) 0.54482(19) 0.16075(17) 0.0522(10) Uani 1 1 d D . .
O023 O 0.4332(2) 0.4619(2) 0.21649(14) 0.0457(8) Uani 1 1 d D . .
O024 O 0.5122(2) 0.42763(19) 0.13440(14) 0.0429(8) Uani 1 1 d D . .
N009 N 0.8016(2) 0.5634(2) 0.10003(15) 0.0336(8) Uani 1 1 d D . .
O025 O 0.7927(2) 0.53080(19) 0.14538(13) 0.0411(8) Uani 1 1 d D . .
O026 O 0.7400(3) 0.5931(2) 0.08132(17) 0.0640(12) Uani 1 1 d D . .
O027 O 0.8707(3) 0.5675(3) 0.0757(2) 0.0954(18) Uani 1 1 d D . .
N010 N 0.1425(3) 0.9876(2) 0.22087(18) 0.0473(11) Uani 1 1 d D . .
O028 O 0.0973(3) 0.9921(2) 0.26808(16) 0.0652(12) Uani 1 1 d D . .
O029 O 0.1526(3) 0.9374(3) 0.1908(2) 0.0853(16) Uani 1 1 d D . .
O030 O 0.1749(3) 1.0350(2) 0.19978(15) 0.0529(9) Uani 1 1 d D . .
N011 N 0.4306(3) 0.6578(2) 0.40650(17) 0.0455(10) Uani 1 1 d D . .
O031 O 0.3760(3) 0.6982(4) 0.3834(2) 0.107(2) Uani 1 1 d D . .
O032 O 0.5027(3) 0.6106(2) 0.37997(16) 0.0641(11) Uani 1 1 d D . .
O033 O 0.4185(2) 0.66347(18) 0.45620(14) 0.0491(9) Uani 1 1 d D . .
N012 N 0.0861(4) 0.1612(4) 0.5567(3) 0.096(2) Uani 1 1 d D . .
O034 O 0.1458(4) 0.1743(4) 0.5216(3) 0.171(4) Uani 1 1 d D . .
O035 O 0.0235(4) 0.2158(3) 0.5868(4) 0.200(5) Uani 1 1 d D . .
O036 O 0.0878(3) 0.0973(3) 0.5633(2) 0.0835(16) Uani 1 1 d D . .
N013 N 0.6869(7) 0.5680(7) 0.9185(4) 0.070(3) Uani 0.50 1 d PDU P 1
O037 O 0.7197(8) 0.5180(6) 0.8857(4) 0.103(4) Uani 0.50 1 d PDU P 1
O038 O 0.7189(16) 0.6143(14) 0.9181(12) 0.228(13) Uani 0.50 1 d PDU P 1
O039 O 0.6284(6) 0.5642(5) 0.9601(4) 0.077(3) Uani 0.50 1 d PDU P 1
O13X O 0.7141(7) 0.6172(5) 0.9212(3) 0.042(2) Uani 0.50 1 d PU Q 2
O13Y O 0.7897(13) 0.5940(11) 0.9331(9) 0.187(8) Uani 0.50 1 d PU Q 2
O14Y O 0.5827(7) 0.5401(5) 0.9450(4) 0.072(3) Uani 0.50 1 d PU R 2
O24 O 0.8550(9) 0.4744(6) 0.7613(6) 0.078(4) Uani 0.50 1 d PU S 2
N014 N 0.8262(5) 0.5015(5) 0.7575(4) 0.041(3) Uani 0.50 1 d PDU T 1
O040 O 0.8698(5) 0.5271(6) 0.7197(5) 0.101(4) Uani 0.50 1 d PDU T 1
O041 O 0.7662(5) 0.4931(4) 0.7534(4) 0.058(2) Uani 0.50 1 d PDU T 1
O042 O 0.8477(9) 0.4780(7) 0.7993(5) 0.093(4) Uani 0.50 1 d PDU T 1
O23 O 0.8758(19) 0.5379(11) 0.6479(8) 0.220(11) Uani 0.50 1 d PU T 1
N015 N 0.9256(9) 0.5373(7) 0.5800(9) 0.153(7) Uani 0.50 1 d PDU U 2
O043 O 0.9843(7) 0.5250(6) 0.5987(5) 0.098(4) Uani 0.50 1 d PDU U 2
O044 O 0.8791(9) 0.6050(7) 0.5659(7) 0.156(6) Uani 0.50 1 d PDU U 2
O045 O 0.9256(13) 0.4872(9) 0.5523(11) 0.245(12) Uani 0.50 1 d PDU U 2
O1 O 0.1802(2) 0.1212(2) 0.27271(15) 0.0482(9) Uani 1 1 d . . .
O2 O 0.4131(2) 0.0255(2) 0.13566(15) 0.0494(9) Uani 1 1 d . . .
O3 O 0.4074(2) 0.6927(2) 0.26782(17) 0.0550(10) Uani 1 1 d . . .
O4 O 0.1236(3) 0.4144(3) 0.16739(19) 0.0805(14) Uani 1 1 d . . .
O5 O 0.0225(5) 0.3523(5) 0.6304(3) 0.126(2) Uani 1 1 d . . .
O6 O 0.8523(6) 0.6969(8) 0.4665(5) 0.247(6) Uani 1 1 d . . .
O7 O 0.4050(2) 0.8877(2) 0.32883(13) 0.0402(7) Uani 1 1 d . . .
O8 O 0.9614(2) 0.4263(2) 0.16134(16) 0.0575(10) Uani 1 1 d . . .
O9 O 0.3340(3) 0.9327(2) 0.12541(16) 0.0643(11) Uani 1 1 d . . .
O10 O 0.3549(3) 0.8458(2) 0.2218(2) 0.0756(14) Uani 1 1 d . . .
O11 O 0.5109(7) 0.5112(7) 0.9644(4) 0.091(3) Uani 0.50 1 d P . .
O12 O 0.3568(15) 0.0199(10) 0.2552(7) 0.048(4) Uani 0.50 1 d P . .
O13 O 0.2294(9) 0.4409(6) 0.4878(5) 0.089(4) Uani 0.50 1 d P . .
O14 O 0.9774(12) 0.5545(12) 0.9768(9) 0.045(5) Uani 0.25 1 d P . .
O15 O -0.0751(17) 0.6842(16) 0.5189(9) 0.112(9) Uani 0.25 1 d P . .
O16 O 0.9532(14) 0.5453(14) 0.9664(9) 0.049(5) Uani 0.25 1 d P . .
O17 O 0.3654(13) -0.0007(11) 0.2449(8) 0.046(3) Uani 0.50 1 d P . .
O18 O 0.2266(12) 0.4170(10) 0.4546(9) 0.172(7) Uani 0.50 1 d P . .

loop_
_atom_site_aniso_label
_atom_site_aniso_U_11
_atom_site_aniso_U_22
_atom_site_aniso_U_33
_atom_site_aniso_U_23
_atom_site_aniso_U_13
_atom_site_aniso_U_12
Pd1 0.01832(13) 0.01280(12) 0.01804(13) 0.00049(10) -0.00412(10) -0.00533(10)
Pd2 0.02948(15) 0.01854(14) 0.02145(14) -0.00214(11) -0.01097(12) -0.00757(12)
Pd3 0.02038(14) 0.02034(14) 0.03160(16) -0.00360(12) -0.01067(12) -0.00197(11)
Pd4 0.02254(14) 0.01729(13) 0.02080(14) -0.00368(10) -0.00015(11) -0.00768(11)
Pd5 0.02131(14) 0.02167(14) 0.02544(15) -0.00375(11) -0.00768(11) -0.00848(11)
Pd6 0.02576(17) 0.03512(19) 0.0558(2) 0.01567(16) -0.01991(16) -0.01418(15)
N1A 0.0188(14) 0.0136(14) 0.0183(15) 0.0014(11) -0.0044(12) -0.0050(12)
N2A 0.0212(15) 0.0193(15) 0.0221(16) -0.0019(12) -0.0060(13) -0.0075(13)
N3A 0.0188(15) 0.0217(16) 0.0281(17) -0.0011(13) -0.0081(13) -0.0059(13)
N4A 0.0179(14) 0.0176(15) 0.0187(15) -0.0020(11) -0.0030(12) -0.0073(12)
N5A 0.0164(14) 0.0165(14) 0.0174(14) -0.0021(11) -0.0013(11) -0.0058(12)
N6A 0.0187(14) 0.0166(14) 0.0176(14) -0.0032(11) -0.0018(12) -0.0075(12)
C1A 0.0192(17) 0.0173(17) 0.0229(18) -0.0024(14) -0.0046(14) -0.0058(14)
C2A 0.0172(17) 0.0157(17) 0.0198(17) -0.0009(13) -0.0037(14) -0.0042(14)
C3A 0.0194(17) 0.0185(17) 0.0193(17) -0.0026(13) -0.0044(14) -0.0088(14)
C4A 0.0174(17) 0.0181(17) 0.0214(18) -0.0021(14) -0.0046(14) -0.0049(14)
C5A 0.0176(16) 0.0167(17) 0.0127(16) -0.0010(12) 0.0009(13) -0.0077(14)
C6A 0.0217(18) 0.0211(19) 0.027(2) -0.0026(15) -0.0081(15) -0.0056(15)
C7A 0.0239(19) 0.0180(18) 0.030(2) -0.0021(15) -0.0077(16) -0.0066(15)
C8A 0.0204(17) 0.0184(17) 0.0198(17) -0.0030(13) -0.0032(14) -0.0075(14)
C9A 0.029(2) 0.0196(18) 0.028(2) 0.0013(15) -0.0125(17) -0.0087(16)
C10A 0.029(2) 0.0172(18) 0.030(2) -0.0018(15) -0.0107(17) -0.0087(16)
C11A 0.0237(19) 0.0177(18) 0.034(2) 0.0002(15) -0.0103(17) -0.0067(15)
C12A 0.0240(19) 0.0183(18) 0.033(2) -0.0022(15) -0.0085(16) -0.0082(15)
C13A 0.0150(16) 0.0166(17) 0.0167(16) -0.0009(13) -0.0005(13) -0.0044(13)
C14A 0.0201(18) 0.0177(17) 0.0232(18) -0.0039(14) -0.0039(15) -0.0055(14)
C15A 0.0211(18) 0.0223(19) 0.0268(19) -0.0069(15) -0.0070(15) -0.0066(15)
C16A 0.0179(16) 0.0153(16) 0.0148(16) -0.0016(13) -0.0001(13) -0.0060(14)
C17A 0.0162(16) 0.0195(17) 0.0154(16) -0.0021(13) -0.0001(13) -0.0079(14)
C18A 0.0152(16) 0.0173(17) 0.0168(16) -0.0018(13) -0.0013(13) -0.0061(13)
N1B 0.0216(15) 0.0205(15) 0.0192(15) -0.0026(12) -0.0010(12) -0.0102(13)
N2B 0.0241(16) 0.0254(17) 0.0235(16) -0.0045(13) -0.0038(13) -0.0133(14)
N3B 0.0256(17) 0.0274(18) 0.0311(18) -0.0014(14) -0.0092(14) -0.0093(14)
N4B 0.0218(15) 0.0218(16) 0.0159(14) -0.0027(12) -0.0011(12) -0.0106(13)
N5B 0.0210(15) 0.0226(16) 0.0173(15) -0.0027(12) -0.0015(12) -0.0110(13)
N6B 0.0168(14) 0.0231(16) 0.0166(14) -0.0044(12) 0.0004(12) -0.0086(12)
C1B 0.0221(18) 0.0237(19) 0.0180(17) -0.0039(14) -0.0009(14) -0.0119(15)
C2B 0.0185(17) 0.0238(19) 0.0188(17) -0.0038(14) -0.0010(14) -0.0092(15)
C3B 0.0224(18) 0.0227(18) 0.0137(16) -0.0035(13) 0.0014(14) -0.0117(15)
C4B 0.0247(19) 0.026(2) 0.0224(19) -0.0035(15) -0.0061(15) -0.0116(16)
C5B 0.0250(19) 0.0228(19) 0.0253(19) -0.0027(15) -0.0062(16) -0.0086(16)
C6B 0.028(2) 0.0225(19) 0.029(2) 0.0034(15) -0.0093(17) -0.0131(16)
C7B 0.031(2) 0.0230(19) 0.0232(19) 0.0007(15) -0.0076(16) -0.0154(17)
C8B 0.0195(17) 0.0251(19) 0.0157(17) -0.0032(14) 0.0018(14) -0.0126(15)
C9B 0.0181(17) 0.0227(19) 0.0254(19) -0.0079(15) -0.0010(15) -0.0065(15)
C10B 0.0201(18) 0.025(2) 0.030(2) -0.0089(16) -0.0011(16) -0.0096(16)
C11B 0.032(2) 0.025(2) 0.043(3) -0.0076(18) -0.015(2) -0.0060(18)
C12B 0.031(2) 0.025(2) 0.031(2) -0.0058(16) -0.0104(17) -0.0087(17)
C13B 0.0208(18) 0.0258(19) 0.0173(17) -0.0012(14) -0.0023(14) -0.0096(15)
C14B 0.028(2) 0.024(2) 0.035(2) 0.0056(16) -0.0118(18) -0.0129(17)
C15B 0.028(2) 0.030(2) 0.039(2) 0.0047(18) -0.0127(18) -0.0172(18)
C16B 0.0213(17) 0.0223(18) 0.0123(16) -0.0025(13) 0.0013(13) -0.0112(15)
C17B 0.0179(17) 0.0221(18) 0.0153(16) -0.0026(13) 0.0023(13) -0.0107(14)
C18B 0.0207(17) 0.0226(18) 0.0131(16) -0.0030(13) 0.0007(13) -0.0113(15)
N1C 0.0250(16) 0.0154(15) 0.0206(15) 0.0013(12) -0.0037(13) -0.0089(13)
N2C 0.0206(15) 0.0177(15) 0.0245(16) -0.0049(12) -0.0011(13) -0.0071(13)
N1D 0.0211(16) 0.0301(19) 0.036(2) -0.0061(15) -0.0097(15) -0.0031(14)
N2D 0.036(2) 0.036(2) 0.047(2) 0.0153(18) -0.0228(18) -0.0196(17)
N1E 0.035(2) 0.0300(19) 0.0235(18) 0.0009(14) -0.0077(15) -0.0007(16)
N2E 0.0201(15) 0.0244(17) 0.0303(18) 0.0015(13) -0.0086(13) -0.0105(13)
C1C 0.026(2) 0.041(2) 0.023(2) 0.0011(17) -0.0066(16) -0.0134(18)
C2C 0.037(2) 0.053(3) 0.026(2) 0.003(2) -0.0114(19) -0.021(2)
C3C 0.032(2) 0.028(2) 0.023(2) -0.0029(16) -0.0007(16) -0.0144(18)
C4C 0.022(2) 0.036(2) 0.030(2) -0.0032(18) -0.0027(17) -0.0097(18)
C5C 0.0228(19) 0.030(2) 0.025(2) -0.0020(16) -0.0057(16) -0.0074(17)
C6C 0.026(2) 0.031(2) 0.025(2) -0.0030(16) -0.0065(16) -0.0129(17)
C7C 0.034(2) 0.034(2) 0.023(2) -0.0007(16) -0.0088(17) -0.0144(18)
C8C 0.0248(19) 0.0185(18) 0.0242(19) -0.0040(14) -0.0001(15) -0.0065(15)
C9C 0.0213(19) 0.039(2) 0.031(2) 0.0034(18) -0.0054(17) -0.0114(18)
C10C 0.025(2) 0.035(2) 0.025(2) 0.0035(17) -0.0091(16) -0.0098(17)
C11C 0.033(2) 0.033(2) 0.026(2) -0.0034(17) -0.0032(18) -0.0119(19)
C12C 0.034(2) 0.029(2) 0.027(2) -0.0016(17) -0.0010(18) -0.0133(18)
C13C 0.030(2) 0.0219(19) 0.026(2) -0.0024(15) -0.0042(17) -0.0083(17)
C14C 0.033(2) 0.024(2) 0.028(2) -0.0034(16) -0.0031(18) -0.0101(17)
C1D 0.027(2) 0.038(3) 0.040(3) -0.010(2) -0.0015(19) -0.0130(19)
C2D 0.031(2) 0.039(3) 0.044(3) -0.004(2) -0.003(2) -0.015(2)
C3D 0.026(2) 0.049(3) 0.033(2) -0.007(2) -0.0126(18) -0.009(2)
C4D 0.046(3) 0.041(3) 0.042(3) -0.011(2) -0.022(2) -0.008(2)
C5D 0.042(3) 0.033(2) 0.038(3) -0.0094(19) -0.017(2) -0.004(2)
C6D 0.034(2) 0.032(2) 0.053(3) 0.000(2) -0.014(2) -0.013(2)
C7D 0.036(2) 0.031(2) 0.049(3) 0.001(2) -0.012(2) -0.020(2)
C8D 0.038(2) 0.037(2) 0.035(2) 0.0059(18) -0.021(2) -0.017(2)
C9D 0.059(3) 0.048(3) 0.039(3) 0.004(2) -0.021(2) -0.033(3)
C10D 0.060(3) 0.047(3) 0.049(3) 0.010(2) -0.027(3) -0.036(3)
C11D 0.036(3) 0.053(3) 0.039(3) -0.004(2) -0.018(2) -0.015(2)
C12D 0.040(3) 0.050(3) 0.038(3) -0.002(2) -0.021(2) -0.017(2)
C13D 0.042(3) 0.035(2) 0.041(3) 0.0026(19) -0.025(2) -0.016(2)
C14D 0.040(3) 0.042(3) 0.034(2) -0.0016(19) -0.019(2) -0.016(2)
C1E 0.047(3) 0.040(3) 0.028(2) 0.006(2) -0.004(2) 0.008(2)
C2E 0.040(3) 0.047(3) 0.034(3) 0.009(2) -0.002(2) 0.010(2)
C3E 0.036(2) 0.044(3) 0.031(2) 0.005(2) -0.006(2) -0.004(2)
C4E 0.037(3) 0.041(3) 0.041(3) 0.014(2) -0.009(2) -0.006(2)
C5E 0.031(2) 0.032(2) 0.039(3) 0.0062(19) -0.005(2) -0.0028(19)
C6E 0.028(2) 0.025(2) 0.031(2) 0.0017(16) -0.0105(17) -0.0120(17)
C7E 0.027(2) 0.031(2) 0.033(2) -0.0022(17) -0.0082(17) -0.0118(18)
C8E 0.0204(19) 0.036(2) 0.034(2) 0.0077(18) -0.0101(17) -0.0096(18)
C9E 0.029(2) 0.034(2) 0.044(3) 0.013(2) -0.008(2) -0.0056(19)
C10E 0.027(2) 0.028(2) 0.039(2) 0.0021(18) -0.0065(19) -0.0021(18)
C11E 0.035(3) 0.044(3) 0.039(3) 0.008(2) -0.010(2) -0.002(2)
C12E 0.031(2) 0.046(3) 0.036(3) 0.011(2) -0.009(2) -0.002(2)
C13E 0.023(2) 0.045(3) 0.036(2) 0.009(2) -0.0107(19) -0.0085(19)
C14E 0.028(2) 0.050(3) 0.038(3) 0.010(2) -0.011(2) -0.005(2)
N1 0.0236(16) 0.0185(15) 0.0187(15) -0.0005(12) -0.0036(12) -0.0084(13)
C1 0.0228(18) 0.0193(18) 0.0246(19) -0.0052(15) -0.0031(15) -0.0044(15)
C2 0.0232(19) 0.0174(18) 0.028(2) -0.0038(15) -0.0060(16) -0.0054(15)
N2 0.0248(16) 0.0138(14) 0.0256(16) 0.0024(12) -0.0083(13) -0.0065(13)
N3 0.0342(19) 0.0334(19) 0.0337(19) 0.0057(15) -0.0155(16) -0.0219(16)
N4 0.072(3) 0.0277(19) 0.043(2) -0.0006(17) -0.038(2) -0.018(2)
N9 0.0280(18) 0.0338(19) 0.0281(18) -0.0048(15) -0.0088(15) -0.0073(15)
N10 0.0277(18) 0.038(2) 0.038(2) -0.0093(16) -0.0138(16) -0.0128(16)
N11 0.029(2) 0.041(2) 0.079(3) -0.001(2) -0.005(2) -0.0153(19)
N12 0.055(3) 0.157(6) 0.120(5) 0.086(5) -0.061(4) -0.064(4)
C3 0.045(3) 0.035(2) 0.065(3) 0.017(2) -0.036(3) -0.025(2)
C4 0.071(4) 0.031(2) 0.069(4) 0.012(2) -0.050(3) -0.029(3)
N7 0.0306(18) 0.0197(16) 0.0275(18) -0.0066(13) 0.0002(14) -0.0069(14)
C7 0.036(2) 0.0182(19) 0.037(2) -0.0038(16) 0.0005(19) -0.0119(17)
C8 0.034(2) 0.022(2) 0.030(2) -0.0008(16) -0.0003(17) -0.0129(17)
N8 0.0305(18) 0.0191(16) 0.0271(17) -0.0040(13) -0.0001(14) -0.0103(14)
N5 0.033(6) 0.025(7) 0.025(6) -0.002(5) -0.002(5) -0.007(5)
C5 0.051(7) 0.106(10) 0.052(6) 0.023(7) -0.014(5) 0.013(7)
C6 0.047(7) 0.031(7) 0.055(7) -0.005(5) -0.034(6) 0.003(5)
N6 0.020(7) 0.020(6) 0.053(6) -0.005(4) -0.017(5) -0.005(5)
N5X 0.026(6) 0.028(8) 0.040(11) 0.003(7) -0.021(7) -0.004(6)
C5X 0.032(4) 0.012(3) 0.036(4) 0.003(3) -0.015(3) -0.007(3)
C6X 0.023(5) 0.047(10) 0.050(8) 0.021(7) -0.020(5) -0.009(5)
N6X 0.015(6) 0.025(8) 0.039(5) -0.001(5) -0.013(4) -0.004(4)
O1WX 0.059(5) 0.030(4) 0.086(6) -0.014(4) -0.035(5) -0.001(3)
C9 0.035(2) 0.054(3) 0.034(2) -0.016(2) -0.013(2) -0.010(2)
C10 0.034(2) 0.065(3) 0.041(3) -0.014(2) -0.016(2) -0.016(2)
C11 0.042(4) 0.142(8) 0.179(10) 0.095(7) -0.054(5) -0.048(5)
C12 0.028(3) 0.088(5) 0.126(7) 0.022(5) -0.035(4) -0.010(3)
C1P 0.032(4) 0.059(4) 0.041(4) 0.002(3) -0.002(3) -0.019(3)
C2P 0.033(5) 0.070(4) 0.047(5) -0.003(4) -0.010(3) -0.014(4)
C3P 0.034(3) 0.069(3) 0.020(3) 0.004(3) -0.002(2) -0.024(3)
C4P 0.024(4) 0.078(4) 0.019(4) -0.003(3) 0.004(3) -0.018(3)
C5P 0.032(4) 0.085(4) 0.022(4) -0.002(4) 0.000(3) -0.026(4)
C6P 0.035(3) 0.095(4) 0.017(3) -0.006(4) 0.003(2) -0.033(3)
C7P 0.046(5) 0.105(4) 0.022(4) -0.010(4) 0.004(4) -0.044(4)
C8P 0.043(5) 0.105(5) 0.030(4) -0.011(5) 0.010(3) -0.046(4)
C9P 0.049(5) 0.105(4) 0.025(4) -0.019(5) 0.007(3) -0.045(4)
C10P 0.041(4) 0.086(4) 0.022(4) -0.004(4) 0.006(3) -0.038(3)
C11P 0.043(4) 0.079(4) 0.019(4) -0.009(3) 0.009(3) -0.038(3)
C12P 0.029(4) 0.065(3) 0.023(4) -0.007(3) 0.003(3) -0.021(3)
C13P 0.025(3) 0.064(3) 0.019(3) 0.003(3) 0.004(2) -0.022(3)
C14P 0.033(4) 0.063(4) 0.033(4) 0.000(3) -0.002(3) -0.021(3)
C15P 0.028(4) 0.069(3) 0.016(4) -0.001(3) 0.004(2) -0.023(3)
C16P 0.034(3) 0.086(3) 0.012(3) -0.008(4) 0.007(2) -0.035(4)
C1Q 0.032(4) 0.059(4) 0.041(4) 0.002(3) -0.002(3) -0.019(3)
C2Q 0.033(5) 0.070(4) 0.047(5) -0.003(4) -0.010(3) -0.014(4)
C3Q 0.034(3) 0.069(3) 0.020(3) 0.004(3) -0.002(2) -0.024(3)
C4Q 0.024(4) 0.078(4) 0.019(4) -0.003(3) 0.004(3) -0.018(3)
C5Q 0.032(4) 0.085(4) 0.022(4) -0.002(4) 0.000(3) -0.026(4)
C6Q 0.035(3) 0.095(4) 0.017(3) -0.006(4) 0.003(2) -0.033(3)
C7Q 0.046(5) 0.105(4) 0.022(4) -0.010(4) 0.004(4) -0.044(4)
C8Q 0.043(5) 0.105(5) 0.030(4) -0.011(5) 0.010(3) -0.046(4)
C9Q 0.049(5) 0.105(4) 0.025(4) -0.019(5) 0.007(3) -0.045(4)
C10Q 0.041(4) 0.086(4) 0.022(4) -0.004(4) 0.006(3) -0.038(3)
C11Q 0.043(4) 0.079(4) 0.019(4) -0.009(3) 0.009(3) -0.038(3)
C12Q 0.029(4) 0.065(3) 0.023(4) -0.007(3) 0.003(3) -0.021(3)
C13Q 0.025(3) 0.064(3) 0.019(3) 0.003(3) 0.004(2) -0.022(3)
C14Q 0.033(4) 0.063(4) 0.033(4) 0.000(3) -0.002(3) -0.021(3)
C15Q 0.028(4) 0.069(3) 0.016(4) -0.001(3) 0.004(2) -0.023(3)
C16Q 0.034(3) 0.086(3) 0.012(3) -0.008(4) 0.007(2) -0.035(4)
C1R 0.032(4) 0.059(4) 0.041(4) 0.002(3) -0.002(3) -0.019(3)
C2R 0.033(5) 0.070(4) 0.047(5) -0.003(4) -0.010(3) -0.014(4)
C3R 0.034(3) 0.069(3) 0.020(3) 0.004(3) -0.002(2) -0.024(3)
C4R 0.024(4) 0.078(4) 0.019(4) -0.003(3) 0.004(3) -0.018(3)
C5R 0.032(4) 0.085(4) 0.022(4) -0.002(4) 0.000(3) -0.026(4)
C6R 0.035(3) 0.095(4) 0.017(3) -0.006(4) 0.003(2) -0.033(3)
C7R 0.046(5) 0.105(4) 0.022(4) -0.010(4) 0.004(4) -0.044(4)
C8R 0.043(5) 0.105(5) 0.030(4) -0.011(5) 0.010(3) -0.046(4)
C9R 0.049(5) 0.105(4) 0.025(4) -0.019(5) 0.007(3) -0.045(4)
C10R 0.041(4) 0.086(4) 0.022(4) -0.004(4) 0.006(3) -0.038(3)
C11R 0.043(4) 0.079(4) 0.019(4) -0.009(3) 0.009(3) -0.038(3)
C12R 0.029(4) 0.065(3) 0.023(4) -0.007(3) 0.003(3) -0.021(3)
C13R 0.025(3) 0.064(3) 0.019(3) 0.003(3) 0.004(2) -0.022(3)
C14R 0.033(4) 0.063(4) 0.033(4) 0.000(3) -0.002(3) -0.021(3)
C15R 0.028(4) 0.069(3) 0.016(4) -0.001(3) 0.004(2) -0.023(3)
C16R 0.034(3) 0.086(3) 0.012(3) -0.008(4) 0.007(2) -0.035(4)
C1S 0.025(4) 0.027(3) 0.030(4) -0.004(3) 0.004(3) -0.013(3)
C2S 0.029(4) 0.029(3) 0.025(4) 0.000(3) -0.001(3) -0.013(3)
C3S 0.027(3) 0.030(3) 0.020(4) -0.001(3) 0.003(2) -0.015(2)
C4S 0.027(4) 0.033(3) 0.023(4) -0.003(3) -0.003(3) -0.010(3)
C5S 0.018(4) 0.036(3) 0.016(4) -0.007(3) 0.001(3) -0.014(3)
C6S 0.026(4) 0.032(3) 0.018(3) -0.005(3) 0.002(3) -0.013(2)
C7S 0.031(4) 0.031(3) 0.022(4) -0.005(3) 0.001(3) -0.013(3)
C8S 0.028(5) 0.031(3) 0.029(3) -0.004(2) 0.005(3) -0.012(3)
C9S 0.025(4) 0.023(3) 0.021(4) -0.002(3) 0.003(3) -0.010(3)
C10S 0.023(3) 0.029(3) 0.018(3) -0.005(3) 0.003(2) -0.010(2)
C11S 0.023(4) 0.031(3) 0.022(4) -0.011(4) 0.001(3) -0.008(3)
C12S 0.019(3) 0.034(3) 0.019(4) -0.005(3) 0.003(2) -0.015(3)
C13S 0.029(3) 0.027(3) 0.019(3) -0.003(3) 0.002(2) -0.015(2)
C14S 0.027(4) 0.029(3) 0.023(3) -0.004(3) 0.005(3) -0.015(3)
C15S 0.023(3) 0.0280(19) 0.017(3) -0.003(2) 0.0043(18) -0.0138(19)
C16S 0.023(3) 0.0269(19) 0.014(3) -0.0027(17) 0.0031(17) -0.0110(18)
C1T 0.025(4) 0.027(3) 0.030(4) -0.004(3) 0.004(3) -0.013(3)
C2T 0.029(4) 0.029(3) 0.025(4) 0.000(3) -0.001(3) -0.013(3)
C3T 0.027(3) 0.030(3) 0.020(4) -0.001(3) 0.003(2) -0.015(2)
C4T 0.027(4) 0.033(3) 0.023(4) -0.003(3) -0.003(3) -0.010(3)
C5T 0.018(4) 0.036(3) 0.016(4) -0.007(3) 0.001(3) -0.014(3)
C6T 0.026(4) 0.032(3) 0.018(3) -0.005(3) 0.002(3) -0.013(2)
C7T 0.031(4) 0.031(3) 0.022(4) -0.005(3) 0.001(3) -0.013(3)
C8T 0.028(5) 0.031(3) 0.029(3) -0.004(2) 0.005(3) -0.012(3)
C9T 0.025(4) 0.023(3) 0.021(4) -0.002(3) 0.003(3) -0.010(3)
C10T 0.023(3) 0.029(3) 0.018(3) -0.005(3) 0.003(2) -0.010(2)
C11T 0.023(4) 0.031(3) 0.022(4) -0.011(4) 0.001(3) -0.008(3)
C12T 0.019(3) 0.034(3) 0.019(4) -0.005(3) 0.003(2) -0.015(3)
C13T 0.029(3) 0.027(3) 0.019(3) -0.003(3) 0.002(2) -0.015(2)
C14T 0.027(4) 0.029(3) 0.023(3) -0.004(3) 0.005(3) -0.015(3)
C15T 0.023(3) 0.0280(19) 0.017(3) -0.003(2) 0.0043(18) -0.0138(19)
C16T 0.023(3) 0.0269(19) 0.014(3) -0.0027(17) 0.0031(17) -0.0110(18)
C1U 0.025(4) 0.027(3) 0.030(4) -0.004(3) 0.004(3) -0.013(3)
C2U 0.029(4) 0.029(3) 0.025(4) 0.000(3) -0.001(3) -0.013(3)
C3U 0.027(3) 0.030(3) 0.020(4) -0.001(3) 0.003(2) -0.015(2)
C4U 0.027(4) 0.033(3) 0.023(4) -0.003(3) -0.003(3) -0.010(3)
C5U 0.018(4) 0.036(3) 0.016(4) -0.007(3) 0.001(3) -0.014(3)
C6U 0.026(4) 0.032(3) 0.018(3) -0.005(3) 0.002(3) -0.013(2)
C7U 0.031(4) 0.031(3) 0.022(4) -0.005(3) 0.001(3) -0.013(3)
C8U 0.028(5) 0.031(3) 0.029(3) -0.004(2) 0.005(3) -0.012(3)
C9U 0.025(4) 0.023(3) 0.021(4) -0.002(3) 0.003(3) -0.010(3)
C10U 0.023(3) 0.029(3) 0.018(3) -0.005(3) 0.003(2) -0.010(2)
C11U 0.023(4) 0.031(3) 0.022(4) -0.011(4) 0.001(3) -0.008(3)
C12U 0.019(3) 0.034(3) 0.019(4) -0.005(3) 0.003(2) -0.015(3)
C13U 0.029(3) 0.027(3) 0.019(3) -0.003(3) 0.002(2) -0.015(2)
C14U 0.027(4) 0.029(3) 0.023(3) -0.004(3) 0.005(3) -0.015(3)
C15U 0.023(3) 0.0280(19) 0.017(3) -0.003(2) 0.0043(18) -0.0138(19)
C16U 0.023(3) 0.0269(19) 0.014(3) -0.0027(17) 0.0031(17) -0.0110(18)
N001 0.0255(18) 0.0306(19) 0.042(2) 0.0014(16) -0.0137(16) -0.0123(15)
O001 0.0296(16) 0.0365(17) 0.0392(18) 0.0063(14) -0.0100(14) -0.0127(14)
O002 0.0317(17) 0.0396(18) 0.0430(19) -0.0007(14) -0.0018(14) -0.0159(14)
O003 0.0384(18) 0.0227(16) 0.066(2) -0.0032(15) -0.0154(17) -0.0051(14)
N002 0.0317(19) 0.035(2) 0.0293(19) -0.0002(15) -0.0112(15) -0.0174(16)
O004 0.0462(19) 0.055(2) 0.0233(16) -0.0006(14) -0.0115(14) -0.0182(17)
O005 0.0290(15) 0.0322(16) 0.0299(15) 0.0001(12) -0.0063(12) -0.0134(13)
O006 0.051(2) 0.0275(16) 0.0342(17) -0.0003(13) -0.0144(15) -0.0141(15)
N003 0.056(3) 0.032(2) 0.036(2) 0.0062(17) -0.008(2) -0.009(2)
O007 0.058(2) 0.0382(19) 0.044(2) 0.0069(16) -0.0112(17) -0.0178(17)
O008 0.069(3) 0.074(3) 0.044(2) -0.023(2) 0.0069(19) -0.042(2)
O009 0.166(6) 0.026(2) 0.079(3) 0.010(2) 0.006(4) 0.005(3)
N004 0.0260(17) 0.0223(17) 0.0341(19) -0.0052(14) -0.0185(15) 0.0020(14)
O010 0.0405(18) 0.050(2) 0.048(2) -0.0228(16) -0.0135(16) -0.0167(16)
O011 0.0346(18) 0.051(2) 0.048(2) 0.0128(16) -0.0226(16) -0.0167(16)
O012 0.060(2) 0.0286(16) 0.0304(16) -0.0043(13) -0.0219(15) -0.0078(15)
N005 0.084(4) 0.035(2) 0.029(2) -0.0131(17) 0.007(2) -0.030(2)
O013 0.058(2) 0.037(2) 0.049(2) 0.0022(16) -0.0052(18) -0.0131(18)
O014 0.116(4) 0.105(4) 0.038(2) -0.005(2) 0.000(2) -0.085(3)
O015 0.118(4) 0.082(3) 0.035(2) -0.0189(19) 0.019(2) -0.079(3)
N006 0.104(11) 0.080(9) 0.114(12) -0.023(8) -0.055(10) -0.015(9)
O016 0.152(15) 0.163(17) 0.126(15) 0.067(13) -0.092(13) -0.060(14)
O017 0.069(6) 0.099(7) 0.079(6) 0.018(6) -0.051(5) -0.025(6)
O018 0.133(12) 0.074(8) 0.243(19) -0.003(10) -0.114(13) -0.030(8)
O06W 0.017(4) 0.098(8) 0.063(6) -0.004(5) -0.014(4) 0.011(4)
O07W 0.055(5) 0.091(7) 0.091(7) -0.040(6) -0.046(5) 0.017(5)
N008 0.031(2) 0.030(2) 0.059(3) 0.0000(18) -0.0244(19) -0.0115(16)
O022 0.058(2) 0.0282(17) 0.091(3) 0.0201(18) -0.050(2) -0.0220(16)
O023 0.052(2) 0.046(2) 0.045(2) -0.0050(16) -0.0109(17) -0.0272(18)
O024 0.0366(18) 0.0394(19) 0.048(2) -0.0011(15) -0.0058(15) -0.0163(15)
N009 0.036(2) 0.0239(18) 0.042(2) -0.0030(16) -0.0081(17) -0.0146(16)
O025 0.051(2) 0.0353(18) 0.0384(18) 0.0010(14) -0.0192(16) -0.0158(16)
O026 0.087(3) 0.038(2) 0.077(3) 0.0141(19) -0.061(3) -0.015(2)
O027 0.073(3) 0.099(4) 0.114(4) -0.025(3) 0.027(3) -0.067(3)
N010 0.047(2) 0.027(2) 0.058(3) -0.0043(19) -0.004(2) -0.0147(19)
O028 0.052(2) 0.057(2) 0.053(2) 0.0079(19) 0.0045(19) -0.012(2)
O029 0.075(3) 0.054(3) 0.119(4) -0.039(3) -0.002(3) -0.027(2)
O030 0.069(3) 0.041(2) 0.054(2) 0.0060(17) -0.0134(19) -0.0334(19)
N011 0.067(3) 0.031(2) 0.046(3) 0.0090(19) -0.023(2) -0.027(2)
O031 0.064(3) 0.135(5) 0.095(4) 0.044(4) -0.042(3) -0.023(3)
O032 0.082(3) 0.055(2) 0.049(2) -0.0126(19) -0.014(2) -0.024(2)
O033 0.065(2) 0.0244(16) 0.043(2) -0.0010(14) -0.0073(17) -0.0130(16)
N012 0.041(3) 0.071(4) 0.118(6) 0.009(4) 0.003(3) 0.002(3)
O034 0.058(3) 0.103(5) 0.206(8) 0.060(5) 0.040(4) 0.011(3)
O035 0.085(4) 0.061(4) 0.323(11) -0.055(5) 0.109(6) -0.022(3)
O036 0.051(3) 0.071(3) 0.134(5) -0.046(3) -0.035(3) -0.009(2)
N013 0.077(8) 0.100(9) 0.066(7) 0.034(7) -0.042(6) -0.062(7)
O037 0.139(10) 0.071(6) 0.108(8) -0.068(6) 0.017(7) -0.068(7)
O038 0.107(17) 0.29(3) 0.27(3) 0.01(2) -0.095(17) -0.048(17)
O039 0.090(7) 0.065(6) 0.070(6) 0.009(5) -0.020(6) -0.035(5)
O13X 0.051(6) 0.033(4) 0.045(4) -0.028(3) -0.011(4) -0.012(4)
O13Y 0.156(16) 0.153(15) 0.24(2) -0.056(14) -0.081(15) -0.022(12)
O14Y 0.127(8) 0.041(4) 0.068(6) 0.000(4) -0.064(6) -0.026(5)
O24 0.071(8) 0.024(6) 0.110(9) -0.029(6) -0.004(8) -0.002(5)
N014 0.021(4) 0.005(4) 0.089(7) -0.010(5) -0.023(5) 0.009(3)
O040 0.036(5) 0.097(8) 0.130(9) 0.009(7) 0.021(5) -0.031(5)
O041 0.060(5) 0.039(4) 0.109(7) 0.018(4) -0.057(5) -0.032(4)
O042 0.130(10) 0.085(8) 0.119(10) 0.032(7) -0.102(9) -0.058(7)
O23 0.46(3) 0.135(13) 0.147(15) 0.076(12) -0.146(19) -0.178(19)
N015 0.076(9) 0.061(7) 0.35(2) -0.013(11) -0.095(12) -0.032(7)
O043 0.074(7) 0.074(7) 0.157(11) 0.016(7) -0.043(7) -0.039(6)
O044 0.093(9) 0.086(7) 0.251(18) -0.053(10) -0.064(10) 0.019(7)
O045 0.193(17) 0.101(10) 0.50(4) -0.067(16) -0.20(2) -0.030(11)
O1 0.047(2) 0.045(2) 0.057(2) 0.0027(17) -0.0156(17) -0.0245(17)
O2 0.049(2) 0.046(2) 0.050(2) 0.0064(16) -0.0179(17) -0.0172(17)
O3 0.0390(19) 0.044(2) 0.079(3) -0.0022(19) -0.0246(19) -0.0104(17)
O4 0.066(3) 0.070(3) 0.071(3) 0.012(2) -0.022(2) -0.002(2)
O5 0.150(6) 0.196(7) 0.095(4) 0.006(4) -0.050(4) -0.120(6)
O6 0.147(8) 0.333(16) 0.323(15) 0.063(12) -0.120(9) -0.143(10)
O7 0.0306(16) 0.049(2) 0.0401(18) -0.0050(15) -0.0062(14) -0.0174(15)
O8 0.043(2) 0.045(2) 0.063(2) -0.0114(18) -0.0245(19) 0.0101(17)
O9 0.080(3) 0.065(3) 0.050(2) -0.0123(19) 0.004(2) -0.045(2)
O10 0.084(3) 0.048(2) 0.122(4) -0.001(2) -0.067(3) -0.025(2)
O11 0.074(6) 0.113(8) 0.045(5) 0.010(5) -0.015(5) -0.009(6)
O12 0.052(7) 0.044(10) 0.022(6) -0.006(5) -0.003(5) -0.003(7)
O13 0.143(10) 0.055(6) 0.125(10) 0.040(6) -0.109(9) -0.055(7)
O14 0.033(10) 0.042(10) 0.046(12) 0.021(8) -0.013(7) -0.012(7)
O15 0.13(2) 0.14(2) 0.103(17) 0.083(16) -0.081(16) -0.090(18)
O16 0.047(13) 0.048(10) 0.043(10) -0.008(7) -0.012(9) -0.011(9)
O17 0.031(5) 0.034(7) 0.050(9) -0.016(5) -0.008(6) 0.007(5)
O18 0.145(15) 0.116(13) 0.24(2) 0.008(14) -0.097(16) -0.016(11)

loop_
_atom_type_symbol
_atom_type_description
_atom_type_scat_dispersion_real
_atom_type_scat_dispersion_imag
_atom_type_scat_source
C C 0.0033 0.0016 'International Tables Vol C Tables 4.2.6.8 and 6.1.1.4'
H H 0.0000 0.0000 'International Tables Vol C Tables 4.2.6.8 and 6.1.1.4'
N N 0.0061 0.0033 'International Tables Vol C Tables 4.2.6.8 and 6.1.1.4'
O O 0.0106 0.0060 'International Tables Vol C Tables 4.2.6.8 and 6.1.1.4'
Pd Pd -0.9988 1.0072 'International Tables Vol C Tables 4.2.6.8 and 6.1.1.4'

loop_
_geom_angle_atom_site_label_1
_geom_angle_atom_site_label_2
_geom_angle_atom_site_label_3
_geom_angle
_geom_angle_site_symmetry_3
N2 Pd1 N1C 92.51(12) .
N2 Pd1 N1 83.96(12) .
N1C Pd1 N1 175.69(12) .
N2 Pd1 N1A 176.13(12) .
N1C Pd1 N1A 91.04(12) .
N1 Pd1 N1A 92.43(12) .
N1E Pd2 N2A 89.99(15) .
N1E Pd2 N3 174.16(15) .
N2A Pd2 N3 93.15(13) .
N1E Pd2 N4 93.75(17) .
N2A Pd2 N4 176.26(16) .
N3 Pd2 N4 83.10(16) .
N5X Pd3 N6 83.6(8) .
N5X Pd3 N1D 173.8(8) .
N6 Pd3 N1D 92.6(6) .
N5X Pd3 N3A 97.1(4) .
N6 Pd3 N3A 176.4(8) .
N1D Pd3 N3A 86.41(13) .
N5X Pd3 N5 3.2(18) .
N6 Pd3 N5 84.4(8) .
N1D Pd3 N5 176.4(6) .
N3A Pd3 N5 96.5(5) .
N5X Pd3 N6X 84.1(7) .
N6 Pd3 N6X 8.1(16) .
N1D Pd3 N6X 92.8(5) .
N3A Pd3 N6X 175.3(8) .
N5 Pd3 N6X 84.4(7) .
N1B Pd4 N8 91.94(12) .
N1B Pd4 N2C 88.86(12) .
N8 Pd4 N2C 176.56(14) .
N1B Pd4 N7 175.80(13) .
N8 Pd4 N7 84.19(13) .
N2C Pd4 N7 95.10(13) .
N2B Pd5 N2E 85.82(13) .
N2B Pd5 N10 177.73(14) .
N2E Pd5 N10 94.06(14) .
N2B Pd5 N9 95.82(14) .
N2E Pd5 N9 177.97(13) .
N10 Pd5 N9 84.26(15) .
N12 Pd6 N3B 172.1(3) .
N12 Pd6 N11 84.9(2) .
N3B Pd6 N11 94.40(17) .
N12 Pd6 N2D 91.5(2) .
N3B Pd6 N2D 89.36(14) .
N11 Pd6 N2D 176.13(17) .
C1A N1A C4A 119.4(3) .
C1A N1A Pd1 118.7(2) .
C4A N1A Pd1 121.9(2) .
C10A N2A C6A 118.7(3) .
C10A N2A Pd2 119.1(2) .
C6A N2A Pd2 122.1(3) .
C11A N3A C15A 119.6(3) .
C11A N3A Pd3 118.4(3) .
C15A N3A Pd3 120.7(3) .
C18A N4A C17A 115.0(3) .
C18A N5A C16A 114.0(3) .
C16A N6A C17A 114.0(3) .
N1A C1A C2A 121.5(3) .
C1A C2A C5A 119.7(3) .
C4A C3A C5A 119.1(3) .
N1A C4A C3A 121.9(3) .
C2A C5A C3A 118.4(3) .
C2A C5A C16A 120.3(3) .
C3A C5A C16A 121.3(3) .
N2A C6A C7A 122.1(4) .
C8A C7A C6A 119.4(3) .
C7A C8A C9A 118.2(3) .
C7A C8A C17A 122.7(3) .
C9A C8A C17A 119.0(3) .
C10A C9A C8A 119.1(4) .
N2A C10A C9A 122.4(3) .
N3A C11A C12A 121.5(3) .
C11A C12A C13A 119.1(4) .
C14A C13A C12A 118.8(3) .
C14A C13A C18A 121.7(3) .
C12A C13A C18A 119.5(3) .
C13A C14A C15A 119.1(3) .
N3A C15A C14A 121.9(3) .
N6A C16A N5A 126.0(3) .
N6A C16A C5A 118.0(3) .
N5A C16A C5A 116.0(3) .
N4A C17A N6A 125.5(3) .
N4A C17A C8A 115.8(3) .
N6A C17A C8A 118.7(3) .
N4A C18A N5A 125.5(3) .
N4A C18A C13A 116.8(3) .
N5A C18A C13A 117.7(3) .
C1B N1B C5B 120.1(3) .
C1B N1B Pd4 120.2(2) .
C5B N1B Pd4 119.7(3) .
C6B N2B C10B 119.5(3) .
C6B N2B Pd5 116.8(3) .
C10B N2B Pd5 122.1(3) .
C15B N3B C11B 118.6(4) .
C15B N3B Pd6 113.7(3) .
C11B N3B Pd6 126.7(3) .
C17B N4B C18B 114.0(3) .
C16B N5B C18B 115.0(3) .
C16B N6B C17B 115.1(3) .
N1B C1B C2B 121.7(3) .
C1B C2B C3B 118.5(4) .
C4B C3B C2B 118.9(3) .
C4B C3B C16B 120.7(3) .
C2B C3B C16B 120.4(3) .
C5B C4B C3B 119.8(4) .
N1B C5B C4B 121.0(4) .
N2B C6B C7B 121.8(4) .
C6B C7B C8B 119.1(4) .
C9B C8B C7B 119.3(3) .
C9B C8B C17B 121.9(3) .
C7B C8B C17B 118.8(3) .
C10B C9B C8B 118.8(4) .
N2B C10B C9B 121.5(4) .
N3B C11B C12B 122.3(4) .
C11B C12B C13B 118.8(4) .
C12B C13B C14B 118.8(4) .
C12B C13B C18B 122.7(3) .
C14B C13B C18B 118.5(3) .
C15B C14B C13B 119.1(4) .
N3B C15B C14B 122.1(4) .
N5B C16B N6B 124.9(3) .
N5B C16B C3B 117.8(3) .
N6B C16B C3B 117.3(3) .
N6B C17B N4B 125.5(3) .
N6B C17B C8B 115.1(3) .
N4B C17B C8B 119.4(3) .
N4B C18B N5B 125.5(3) .
N4B C18B C13B 119.1(3) .
N5B C18B C13B 115.4(3) .
C1C N1C C5C 118.9(3) .
C1C N1C Pd1 122.1(3) .
C5C N1C Pd1 119.0(3) .
C6C N2C C10C 118.3(3) .
C6C N2C Pd4 118.7(3) .
C10C N2C Pd4 123.0(3) .
C5D N1D C1D 118.9(4) .
C5D N1D Pd3 119.5(3) .
C1D N1D Pd3 121.5(3) .
C10D N2D C6D 118.8(4) .
C10D N2D Pd6 121.4(3) .
C6D N2D Pd6 119.8(3) .
C1E N1E C5E 119.6(4) .
C1E N1E Pd2 118.0(3) .
C5E N1E Pd2 122.4(3) .
C10E N2E C6E 118.7(4) .
C10E N2E Pd5 120.3(3) .
C6E N2E Pd5 120.9(3) .
N1C C1C C2C 121.9(4) .
C1C C2C C3C 119.9(4) .
C2C C3C C4C 117.9(4) .
C2C C3C C11C 122.1(4) .
C4C C3C C11C 120.0(4) .
C5C C4C C3C 119.3(4) .
N1C C5C C4C 122.1(4) .
N2C C6C C7C 122.6(4) .
C6C C7C C8C 119.4(4) .
C9C C8C C7C 118.1(4) .
C9C C8C C13C 121.8(4) .
C7C C8C C13C 120.0(4) .
C10C C9C C8C 119.0(4) .
N2C C10C C9C 122.6(4) .
C12C C11C C3C 177.2(5) .
C11C C12C C14C 178.5(5) .
C14C C13C C8C 177.5(4) .
C13C C14C C12C 177.2(5) .
N1D C1D C2D 122.6(4) .
C1D C2D C3D 118.8(5) .
C4D C3D C2D 118.2(4) .
C4D C3D C11D 121.8(4) .
C2D C3D C11D 119.8(5) .
C5D C4D C3D 119.6(4) .
N1D C5D C4D 121.8(5) .
N2D C6D C7D 122.1(5) .
C6D C7D C8D 119.2(4) .
C7D C8D C9D 118.3(4) .
C7D C8D C13D 120.9(4) .
C9D C8D C13D 120.8(4) .
C10D C9D C8D 119.3(5) .
N2D C10D C9D 122.3(4) .
C12D C11D C3D 171.4(5) .
C11D C12D C14D 174.5(5) .
C14D C13D C8D 175.9(5) .
C13D C14D C12D 174.7(5) .
N1E C1E C2E 122.3(5) .
C1E C2E C3E 119.0(4) .
C2E C3E C4E 118.4(4) .
C2E C3E C11E 122.0(4) .
C4E C3E C11E 119.6(4) .
C5E C4E C3E 119.5(4) .
N1E C5E C4E 121.2(4) .
N2E C6E C7E 122.3(4) .
C6E C7E C8E 119.2(4) .
C9E C8E C7E 117.8(4) .
C9E C8E C13E 120.7(4) .
C7E C8E C13E 121.2(4) .
C10E C9E C8E 119.4(4) .
N2E C10E C9E 122.5(4) .
C12E C11E C3E 173.8(5) .
C11E C12E C14E 173.6(6) .
C14E C13E C8E 171.2(5) .
C13E C14E C12E 172.9(5) .
C1 N1 Pd1 109.2(2) .
N1 C1 C2 108.1(3) .
N2 C2 C1 106.9(3) .
C2 N2 Pd1 107.4(2) .
C3 N3 Pd2 110.8(3) .
C4 N4 Pd2 107.4(3) .
C9 N9 Pd5 107.3(3) .
C10 N10 Pd5 109.0(3) .
C11 N11 Pd6 109.2(5) .
C12 N12 Pd6 108.7(5) .
N3 C3 C4 107.7(4) .
N4 C4 C3 107.0(4) .
C7 N7 Pd4 107.9(2) .
N7 C7 C8 106.5(3) .
N8 C8 C7 107.3(3) .
C8 N8 Pd4 108.9(2) .
C5 N5 Pd3 108.0(14) .
C6 C5 N5 110.5(16) .
N6 C6 C5 112.1(16) .
C6 N6 Pd3 112.8(15) .
C5X N5X Pd3 108.2(15) .
N5X C5X C6X 103.9(13) .
N6X C6X C5X 109.3(15) .
C6X N6X Pd3 107.4(13) .
N9 C9 C10 106.6(4) .
N10 C10 C9 107.7(4) .
C12 C11 N11 111.4(5) .
C11 C12 N12 113.9(6) .
C14P C1P C2P 124.4(12) .
C3P C2P C1P 113.2(11) .
C15P C3P C2P 123.2(10) .
C15P C3P C4P 124.4(11) .
C2P C3P C4P 112.4(11) .
C5P C4P C3P 110.6(11) .
C6P C5P C4P 127.3(13) .
C5P C6P C7P 124.5(13) .
C5P C6P C16P 121.8(12) .
C7P C6P C16P 113.7(13) .
C8P C7P C6P 123.5(14) .
C7P C8P C9P 129.6(13) .
C8P C9P C10P 109.2(12) .
C16P C10P C11P 118.2(12) .
C16P C10P C9P 121.9(12) .
C11P C10P C9P 119.9(13) .
C12P C11P C10P 122.1(15) .
C11P C12P C13P 123.7(12) .
C14P C13P C12P 128.5(10) .
C14P C13P C15P 115.2(10) .
C12P C13P C15P 116.4(10) .
C13P C14P C1P 121.5(11) .
C3P C15P C16P 121.4(11) .
C3P C15P C13P 122.5(11) .
C16P C15P C13P 116.1(11) .
C10P C16P C15P 123.4(11) .
C10P C16P C6P 122.0(11) .
C15P C16P C6P 114.5(12) .
C2Q C1Q C14Q 119.5(14) .
C1Q C2Q C3Q 119.0(16) .
C2Q C3Q C4Q 121.7(14) .
C2Q C3Q C15Q 122.9(13) .
C4Q C3Q C15Q 115.4(12) .
C5Q C4Q C3Q 126.2(17) .
C4Q C5Q C6Q 119.8(16) .
C7Q C6Q C16Q 115.8(14) .
C7Q C6Q C5Q 126.3(15) .
C16Q C6Q C5Q 117.9(13) .
C6Q C7Q C8Q 120.3(16) .
C9Q C8Q C7Q 127.1(15) .
C8Q C9Q C10Q 112.9(16) .
C16Q C10Q C9Q 122.0(14) .
C16Q C10Q C11Q 120.4(13) .
C9Q C10Q C11Q 117.5(14) .
C12Q C11Q C10Q 120.7(15) .
C11Q C12Q C13Q 119.7(15) .
C14Q C13Q C15Q 116.1(12) .
C14Q C13Q C12Q 124.2(13) .
C15Q C13Q C12Q 119.7(12) .
C13Q C14Q C1Q 124.5(13) .
C16Q C15Q C3Q 122.3(13) .
C16Q C15Q C13Q 119.7(14) .
C3Q C15Q C13Q 117.9(12) .
C10Q C16Q C15Q 119.7(14) .
C10Q C16Q C6Q 121.8(11) .
C15Q C16Q C6Q 118.5(13) .
C2R C1R C14R 120.6(18) .
C1R C2R C3R 125.1(19) .
C2R C3R C4R 127.3(17) .
C2R C3R C15R 115.3(15) .
C4R C3R C15R 117.4(15) .
C5R C4R C3R 125(2) .
C4R C5R C6R 121(2) .
C7R C6R C16R 119.4(16) .
C7R C6R C5R 124.7(17) .
C16R C6R C5R 115.6(16) .
C6R C7R C8R 118.0(18) .
C9R C8R C7R 124.7(18) .
C8R C9R C10R 116.5(17) .
C16R C10R C9R 121.0(15) .
C16R C10R C11R 121.4(16) .
C9R C10R C11R 117.4(16) .
C12R C11R C10R 123.1(17) .
C11R C12R C13R 116.2(16) .
C14R C13R C15R 120.9(15) .
C14R C13R C12R 118.6(15) .
C15R C13R C12R 120.3(14) .
C13R C14R C1R 117.9(16) .
C13R C15R C16R 121.8(15) .
C13R C15R C3R 120.1(13) .
C16R C15R C3R 118.0(14) .
C10R C16R C15R 116.6(16) .
C10R C16R C6R 120.2(13) .
C15R C16R C6R 123.0(15) .
C2S C1S C14S 121.7(9) .
C1S C2S C3S 120.3(9) .
C2S C3S C4S 123.7(9) .
C2S C3S C15S 118.7(9) .
C4S C3S C15S 117.6(8) .
C5S C4S C3S 123.4(10) .
C4S C5S C6S 120.5(10) .
C7S C6S C16S 118.6(10) .
C7S C6S C5S 123.5(10) .
C16S C6S C5S 117.9(10) .
C6S C7S C8S 121.5(11) .
C9S C8S C7S 122.5(9) .
C8S C9S C10S 116.7(10) .
C16S C10S C9S 121.6(9) .
C16S C10S C11S 118.4(9) .
C9S C10S C11S 120.0(9) .
C12S C11S C10S 122.3(10) .
C11S C12S C13S 120.4(9) .
C14S C13S C15S 118.3(8) .
C14S C13S C12S 123.2(8) .
C15S C13S C12S 118.5(8) .
C13S C14S C1S 121.0(8) .
C13S C15S C16S 119.6(10) .
C13S C15S C3S 120.0(8) .
C16S C15S C3S 120.4(10) .
C10S C16S C15S 120.9(12) .
C10S C16S C6S 119.1(8) .
C15S C16S C6S 120.0(11) .
C2T C1T C14T 122.4(14) .
C1T C2T C3T 121.3(13) .
C2T C3T C4T 125.4(13) .
C2T C3T C15T 118.1(12) .
C4T C3T C15T 116.4(12) .
C5T C4T C3T 122.6(15) .
C4T C5T C6T 123.1(14) .
C7T C6T C16T 119.6(12) .
C7T C6T C5T 124.7(12) .
C16T C6T C5T 115.7(11) .
C6T C7T C8T 119.7(14) .
C9T C8T C7T 122.3(13) .
C8T C9T C10T 117.6(13) .
C16T C10T C9T 122.4(12) .
C16T C10T C11T 119.3(12) .
C9T C10T C11T 118.3(12) .
C12T C11T C10T 121.2(14) .
C11T C12T C13T 120.3(13) .
C14T C13T C15T 120.6(12) .
C14T C13T C12T 120.7(12) .
C15T C13T C12T 118.7(11) .
C13T C14T C1T 118.4(14) .
C13T C15T C16T 120.0(13) .
C13T C15T C3T 119.1(11) .
C16T C15T C3T 120.9(12) .
C10T C16T C15T 120.4(13) .
C10T C16T C6T 118.3(10) .
C15T C16T C6T 121.2(12) .
C2U C1U C14U 123.6(15) .
C1U C2U C3U 118.5(14) .
C2U C3U C15U 120.0(12) .
C2U C3U C4U 124.5(14) .
C15U C3U C4U 115.6(13) .
C5U C4U C3U 123.7(16) .
C4U C5U C6U 122.1(15) .
C7U C6U C16U 116.3(14) .
C7U C6U C5U 127.8(15) .
C16U C6U C5U 115.8(14) .
C6U C7U C8U 123.0(17) .
C9U C8U C7U 122.6(15) .
C8U C9U C10U 114.9(16) .
C16U C10U C9U 124.5(14) .
C16U C10U C11U 118.4(15) .
C9U C10U C11U 117.1(15) .
C12U C11U C10U 122.9(16) .
C11U C12U C13U 119.0(15) .
C14U C13U C15U 118.9(12) .
C14U C13U C12U 121.0(15) .
C15U C13U C12U 120.0(13) .
C13U C14U C1U 119.7(15) .
C16U C15U C13U 119.1(16) .
C16U C15U C3U 121.7(16) .
C13U C15U C3U 119.2(11) .
C10U C16U C15U 120.6(17) .
C10U C16U C6U 118.5(11) .
C15U C16U C6U 120.9(16) .
O001 N001 O003 120.0(4) .
O001 N001 O002 119.6(3) .
O003 N001 O002 120.3(4) .
O004 N002 O005 120.3(4) .
O004 N002 O006 119.7(4) .
O005 N002 O006 120.0(3) .
O009 N003 O008 122.1(5) .
O009 N003 O007 118.8(4) .
O008 N003 O007 119.1(4) .
O010 N004 O012 121.3(4) .
O010 N004 O011 118.4(4) .
O012 N004 O011 120.3(4) .
O014 N005 O013 121.0(4) .
O014 N005 O015 119.6(5) .
O013 N005 O015 119.4(5) .
O016 N006 O017 127.2(15) .
O016 N006 O018 116.5(13) .
O017 N006 O018 116.3(13) .
O023 N008 O024 119.0(4) .
O023 N008 O022 121.0(4) .
O024 N008 O022 120.0(4) .
O027 N009 O026 122.0(5) .
O027 N009 O025 119.1(5) .
O026 N009 O025 118.9(4) .
O028 N010 O030 122.6(4) .
O028 N010 O029 119.8(5) .
O030 N010 O029 117.4(5) .
O031 N011 O032 119.6(5) .
O031 N011 O033 123.1(5) .
O032 N011 O033 117.3(4) .
O036 N012 O034 121.0(7) .
O036 N012 O035 118.4(6) .
O034 N012 O035 120.6(7) .
O037 N013 O038 122.0(15) .
O037 N013 O039 118.0(11) .
O038 N013 O039 118.6(15) .
O041 N014 O040 121.6(11) .
O041 N014 O042 118.9(10) .
O040 N014 O042 119.3(11) .
N014 O040 O23 129.3(12) .
O043 N015 O044 122.4(12) .
O043 N015 O045 124.4(14) .
O044 N015 O045 107.3(14) .
O14Y O11 O11 110.0(11) 2_667

loop_
_geom_bond_atom_site_label_1
_geom_bond_atom_site_label_2
_geom_bond_distance
_geom_bond_site_symmetry_2
Pd1 N2 2.032(3) .
Pd1 N1C 2.036(3) .
Pd1 N1 2.036(3) .
Pd1 N1A 2.041(3) .
Pd2 N1E 2.015(4) .
Pd2 N2A 2.023(3) .
Pd2 N3 2.025(3) .
Pd2 N4 2.027(4) .
Pd3 N5X 1.96(3) .
Pd3 N6 1.97(4) .
Pd3 N1D 2.026(4) .
Pd3 N3A 2.032(3) .
Pd3 N5 2.08(3) .
Pd3 N6X 2.09(3) .
Pd4 N1B 2.013(3) .
Pd4 N8 2.021(3) .
Pd4 N2C 2.029(3) .
Pd4 N7 2.030(3) .
Pd5 N2B 2.012(3) .
Pd5 N2E 2.017(3) .
Pd5 N10 2.024(3) .
Pd5 N9 2.024(3) .
Pd6 N12 2.006(5) .
Pd6 N3B 2.019(3) .
Pd6 N11 2.025(4) .
Pd6 N2D 2.028(4) .
N1A C1A 1.343(5) .
N1A C4A 1.345(5) .
N2A C10A 1.341(5) .
N2A C6A 1.342(5) .
N3A C11A 1.339(5) .
N3A C15A 1.344(5) .
N4A C18A 1.332(5) .
N4A C17A 1.333(5) .
N5A C18A 1.338(4) .
N5A C16A 1.342(5) .
N6A C16A 1.335(5) .
N6A C17A 1.341(4) .
C1A C2A 1.379(5) .
C2A C5A 1.387(5) .
C3A C4A 1.378(5) .
C3A C5A 1.393(5) .
C5A C16A 1.489(5) .
C6A C7A 1.386(5) .
C7A C8A 1.379(5) .
C8A C9A 1.403(5) .
C8A C17A 1.483(5) .
C9A C10A 1.374(5) .
C11A C12A 1.382(5) .
C12A C13A 1.399(5) .
C13A C14A 1.378(5) .
C13A C18A 1.481(5) .
C14A C15A 1.382(5) .
N1B C1B 1.342(5) .
N1B C5B 1.343(5) .
N2B C6B 1.342(5) .
N2B C10B 1.348(5) .
N3B C15B 1.341(5) .
N3B C11B 1.342(5) .
N4B C17B 1.337(5) .
N4B C18B 1.338(5) .
N5B C16B 1.327(5) .
N5B C18B 1.340(5) .
N6B C16B 1.335(5) .
N6B C17B 1.336(5) .
C1B C2B 1.381(5) .
C2B C3B 1.393(5) .
C3B C4B 1.387(5) .
C3B C16B 1.477(5) .
C4B C5B 1.374(5) .
C6B C7B 1.374(5) .
C7B C8B 1.388(5) .
C8B C9B 1.385(5) .
C8B C17B 1.478(5) .
C9B C10B 1.383(5) .
C11B C12B 1.377(6) .
C12B C13B 1.382(5) .
C13B C14B 1.386(5) .
C13B C18B 1.483(5) .
C14B C15B 1.370(6) .
N1C C1C 1.332(5) .
N1C C5C 1.352(5) .
N2C C6C 1.339(5) .
N2C C10C 1.341(5) .
N1D C5D 1.341(5) .
N1D C1D 1.342(6) .
N2D C10D 1.345(6) .
N2D C6D 1.349(6) .
N1E C1E 1.337(6) .
N1E C5E 1.338(6) .
N2E C10E 1.339(5) .
N2E C6E 1.345(5) .
C1C C2C 1.382(6) .
C2C C3C 1.382(6) .
C3C C4C 1.394(6) .
C3C C11C 1.431(6) .
C4C C5C 1.373(6) .
C6C C7C 1.368(6) .
C7C C8C 1.391(6) .
C8C C9C 1.389(6) .
C8C C13C 1.432(5) .
C9C C10C 1.376(6) .
C11C C12C 1.199(6) .
C12C C14C 1.375(6) .
C13C C14C 1.198(6) .
C1D C2D 1.373(7) .
C2D C3D 1.398(6) .
C3D C4D 1.385(7) .
C3D C11D 1.429(7) .
C4D C5D 1.379(7) .
C6D C7D 1.376(7) .
C7D C8D 1.393(6) .
C8D C9D 1.398(6) .
C8D C13D 1.426(7) .
C9D C10D 1.368(7) .
C11D C12D 1.198(7) .
C12D C14D 1.366(7) .
C13D C14D 1.197(7) .
C1E C2E 1.373(7) .
C2E C3E 1.384(7) .
C3E C4E 1.394(6) .
C3E C11E 1.432(7) .
C4E C5E 1.379(7) .
C6E C7E 1.372(6) .
C7E C8E 1.398(6) .
C8E C9E 1.398(7) .
C8E C13E 1.426(6) .
C9E C10E 1.365(6) .
C11E C12E 1.205(7) .
C12E C14E 1.376(7) .
C13E C14E 1.195(6) .
N1 C1 1.491(4) .
C1 C2 1.503(5) .
C2 N2 1.490(5) .
N3 C3 1.486(5) .
N4 C4 1.490(6) .
N9 C9 1.481(6) .
N10 C10 1.489(6) .
N11 C11 1.480(8) .
N12 C12 1.444(9) .
C3 C4 1.493(8) .
N7 C7 1.481(5) .
C7 C8 1.518(6) .
C8 N8 1.484(5) .
N5 C5 1.487(17) .
C5 C6 1.481(16) .
C6 N6 1.478(16) .
N5X C5X 1.489(17) .
C5X C6X 1.545(16) .
C6X N6X 1.486(14) .
C9 C10 1.508(7) .
C11 C12 1.437(10) .
C1P C14P 1.408(16) .
C1P C2P 1.430(16) .
C2P C3P 1.414(17) .
C3P C15P 1.344(16) .
C3P C4P 1.501(14) .
C4P C5P 1.437(18) .
C5P C6P 1.245(17) .
C6P C7P 1.367(19) .
C6P C16P 1.526(15) .
C7P C8P 1.31(2) .
C8P C9P 1.454(18) .
C9P C10P 1.503(17) .
C10P C16P 1.388(18) .
C10P C11P 1.396(18) .
C11P C12P 1.298(17) .
C12P C13P 1.427(16) .
C13P C14P 1.346(15) .
C13P C15P 1.490(14) .
C15P C16P 1.406(16) .
C1Q C2Q 1.328(17) .
C1Q C14Q 1.407(16) .
C2Q C3Q 1.395(16) .
C3Q C4Q 1.408(16) .
C3Q C15Q 1.420(17) .
C4Q C5Q 1.308(17) .
C5Q C6Q 1.451(17) .
C6Q C7Q 1.370(16) .
C6Q C16Q 1.444(18) .
C7Q C8Q 1.398(17) .
C8Q C9Q 1.372(18) .
C9Q C10Q 1.429(18) .
C10Q C16Q 1.399(17) .
C10Q C11Q 1.434(17) .
C11Q C12Q 1.366(16) .
C12Q C13Q 1.441(16) .
C13Q C14Q 1.384(15) .
C13Q C15Q 1.423(16) .
C15Q C16Q 1.412(13) .
C1R C2R 1.324(18) .
C1R C14R 1.430(17) .
C2R C3R 1.386(17) .
C3R C4R 1.418(17) .
C3R C15R 1.440(17) .
C4R C5R 1.327(19) .
C5R C6R 1.456(19) .
C6R C7R 1.382(18) .
C6R C16R 1.432(19) .
C7R C8R 1.419(18) .
C8R C9R 1.361(18) .
C9R C10R 1.429(18) .
C10R C16R 1.386(18) .
C10R C11R 1.438(18) .
C11R C12R 1.363(18) .
C12R C13R 1.452(17) .
C13R C14R 1.372(17) .
C13R C15R 1.422(17) .
C15R C16R 1.426(14) .
C1S C2S 1.340(13) .
C1S C14S 1.407(13) .
C2S C3S 1.409(12) .
C3S C4S 1.418(12) .
C3S C15S 1.434(13) .
C4S C5S 1.338(14) .
C5S C6S 1.463(14) .
C6S C7S 1.370(13) .
C6S C16S 1.428(15) .
C7S C8S 1.394(12) .
C8S C9S 1.372(13) .
C9S C10S 1.433(12) .
C10S C16S 1.398(14) .
C10S C11S 1.441(13) .
C11S C12S 1.335(13) .
C12S C13S 1.458(12) .
C13S C14S 1.375(11) .
C13S C15S 1.421(12) .
C15S C16S 1.423(9) .
C1T C2T 1.341(17) .
C1T C14T 1.404(17) .
C2T C3T 1.391(15) .
C3T C4T 1.426(16) .
C3T C15T 1.432(16) .
C4T C5T 1.333(19) .
C5T C6T 1.449(16) .
C6T C7T 1.390(16) .
C6T C16T 1.421(16) .
C7T C8T 1.403(16) .
C8T C9T 1.364(16) .
C9T C10T 1.408(15) .
C10T C16T 1.391(16) .
C10T C11T 1.441(17) .
C11T C12T 1.354(17) .
C12T C13T 1.450(14) .
C13T C14T 1.375(16) .
C13T C15T 1.419(15) .
C15T C16T 1.419(12) .
C1U C2U 1.336(16) .
C1U C14U 1.409(15) .
C2U C3U 1.412(16) .
C3U C15U 1.431(18) .
C3U C4U 1.433(16) .
C4U C5U 1.342(17) .
C5U C6U 1.455(16) .
C6U C7U 1.393(17) .
C6U C16U 1.433(19) .
C7U C8U 1.394(17) .
C8U C9U 1.361(17) .
C9U C10U 1.426(17) .
C10U C16U 1.396(18) .
C10U C11U 1.441(17) .
C11U C12U 1.347(16) .
C12U C13U 1.439(15) .
C13U C14U 1.378(16) .
C13U C15U 1.425(18) .
C15U C16U 1.425(12) .
N001 O001 1.241(4) .
N001 O003 1.244(4) .
N001 O002 1.262(4) .
N002 O004 1.243(4) .
N002 O005 1.255(4) .
N002 O006 1.258(5) .
N003 O009 1.228(5) .
N003 O008 1.234(5) .
N003 O007 1.249(5) .
N004 O010 1.237(4) .
N004 O012 1.240(4) .
N004 O011 1.250(5) .
N005 O014 1.227(6) .
N005 O013 1.227(5) .
N005 O015 1.273(5) .
N006 O016 1.232(12) .
N006 O017 1.260(10) .
N006 O018 1.271(11) .
O07W O15 1.49(3) .
N008 O023 1.239(5) .
N008 O024 1.250(5) .
N008 O022 1.251(5) .
N009 O027 1.227(5) .
N009 O026 1.227(5) .
N009 O025 1.232(4) .
N010 O028 1.217(5) .
N010 O030 1.240(5) .
N010 O029 1.244(5) .
N011 O031 1.222(5) .
N011 O032 1.237(5) .
N011 O033 1.252(5) .
N012 O036 1.180(7) .
N012 O034 1.249(7) .
N012 O035 1.257(7) .
N013 O037 1.183(10) .
N013 O038 1.244(12) .
N013 O039 1.251(10) .
O13X O13Y 1.37(2) .
O14Y O11 1.532(15) .
N014 O041 1.205(10) .
N014 O040 1.219(11) .
N014 O042 1.225(11) .
O040 O23 1.82(2) .
N015 O043 1.227(11) .
N015 O044 1.253(11) .
N015 O045 1.284(12) .
O11 O11 1.781(17) 2_667
O13 O18 1.07(2) .
O14 O16 0.68(2) .
